data_7034947
loop_
_publ_author_name
'Zhu, Mei'
'Wang, Juanjuan'
'Yang, Meng'
'Ma, Yue'
'Li, Licun'

_publ_section_title
;
 Slow magnetic relaxation in two-dimensional 3d-4f complexes based on
 phenyl pyrimidyl substituted nitronyl nitroxide radicals.
;
_journal_issue 21
_journal_name_full 'Dalton transactions (Cambridge, England : 2003)'
_journal_page_first 9815
_journal_page_last 9822
_journal_paper_doi 10.1039/c4dt03330b
_journal_volume 44
_journal_year 2015
_chemical_formula_sum 'C79 H47 Cu3 F54 Ho N8 O22'
_chemical_formula_weight 2841.83
_chemical_name_systematic
; 
 ? 
;
_space_group_IT_number 14
_symmetry_cell_setting monoclinic
_symmetry_space_group_name_Hall '-P 2ybc'
_symmetry_space_group_name_H-M 'P 1 21/c 1'
_atom_sites_solution_hydrogens geom
_atom_sites_solution_primary direct
_atom_sites_solution_secondary difmap
_audit_creation_method SHELXL-97
_audit_update_record
;
2015-01-27 deposited with the CCDC.
2015-04-17 downloaded from the CCDC.
;
_cell_angle_alpha 90.00
_cell_angle_beta 114.176(2)
_cell_angle_gamma 90.00
_cell_formula_units_Z 4
_cell_length_a 16.6213(4)
_cell_length_b 18.7644(8)
_cell_length_c 37.4656(9)
_cell_measurement_reflns_used 8717
_cell_measurement_temperature 113(2)
_cell_measurement_theta_max 25.9340
_cell_measurement_theta_min 3.0360
_cell_volume 10660.2(6)
_computing_cell_refinement 'Bruker XSCANS'
_computing_data_collection 'Bruker XSCANS'
_computing_data_reduction 'Bruker SHELXTL'
_computing_molecular_graphics 'Bruker SHELXTL'
_computing_publication_material 'Bruker SHELXTL'
_computing_structure_refinement 'SHELXL-97 (Sheldrick, 1997)'
_computing_structure_solution 'SHELXS-97 (Sheldrick, 1990)'
_diffrn_ambient_temperature 113(2)
_diffrn_detector_area_resol_mean 16.2116
_diffrn_measured_fraction_theta_full 0.998
_diffrn_measured_fraction_theta_max 0.998
_diffrn_measurement_device_type 'Bruker P4'
_diffrn_measurement_method 'profile data from \w-scans'
_diffrn_radiation_monochromator graphite
_diffrn_radiation_source 'fine-focus sealed tube'
_diffrn_radiation_type MoK\a
_diffrn_radiation_wavelength 0.71073
_diffrn_reflns_av_R_equivalents 0.0602
_diffrn_reflns_av_unetI/netI 0.0971
_diffrn_reflns_limit_h_max 19
_diffrn_reflns_limit_h_min -19
_diffrn_reflns_limit_k_max 22
_diffrn_reflns_limit_k_min -19
_diffrn_reflns_limit_l_max 44
_diffrn_reflns_limit_l_min -44
_diffrn_reflns_number 47861
_diffrn_reflns_theta_full 25.01
_diffrn_reflns_theta_max 25.01
_diffrn_reflns_theta_min 2.93
_diffrn_standards_decay_% 0
_diffrn_standards_interval_count 0
_diffrn_standards_interval_time 0
_diffrn_standards_number 0
_exptl_absorpt_coefficient_mu 1.487
_exptl_absorpt_correction_T_max 1.00000
_exptl_absorpt_correction_T_min 0.71192
_exptl_absorpt_correction_type multi-scan
_exptl_absorpt_process_details SADBAS
_exptl_crystal_colour green
_exptl_crystal_density_diffrn 1.771
_exptl_crystal_density_method 'not measured'
_exptl_crystal_description Prism
_exptl_crystal_F_000 5571
_exptl_crystal_size_max 0.25
_exptl_crystal_size_mid 0.21
_exptl_crystal_size_min 0.20
_refine_diff_density_max 2.073
_refine_diff_density_min -1.235
_refine_diff_density_rms 0.127
_refine_ls_extinction_method none
_refine_ls_goodness_of_fit_ref 1.052
_refine_ls_hydrogen_treatment constr
_refine_ls_matrix_type full
_refine_ls_number_parameters 1509
_refine_ls_number_reflns 18768
_refine_ls_number_restraints 186
_refine_ls_restrained_S_all 1.056
_refine_ls_R_factor_all 0.1198
_refine_ls_R_factor_gt 0.0732
_refine_ls_shift/su_max 0.034
_refine_ls_shift/su_mean 0.002
_refine_ls_structure_factor_coef Fsqd
_refine_ls_weighting_details 'calc w=1/[\s^2^(Fo^2^)+(0.1000P)^2^+18.0000P] where P=(Fo^2^+2Fc^2^)/3'
_refine_ls_weighting_scheme calc
_refine_ls_wR_factor_gt 0.1761
_refine_ls_wR_factor_ref 0.2076
_reflns_number_gt 12382
_reflns_number_total 18768
_reflns_threshold_expression >2sigma(I)
_cod_data_source_file c4dt03330b2.cif
_cod_data_source_block Ho
_cod_depositor_comments 'Adding full bibliography for 7034945--7034947.cif.'
_cod_original_sg_symbol_H-M P21/c
_cod_database_code 7034947

loop_
_symmetry_equiv_pos_as_xyz
'x, y, z'
'-x, y+1/2, -z+1/2'
'-x, -y, -z'
'x, -y-1/2, z-1/2'

loop_
_atom_site_label
_atom_site_type_symbol
_atom_site_fract_x
_atom_site_fract_y
_atom_site_fract_z
_atom_site_U_iso_or_equiv
_atom_site_adp_type
_atom_site_occupancy
_atom_site_symmetry_multiplicity
_atom_site_calc_flag
_atom_site_refinement_flags
_atom_site_disorder_assembly
_atom_site_disorder_group
Ho1 Ho 0.41937(2) -0.29524(2) -0.099306(10) 0.02655(13) Uani 1 1 d . . .
Cu1 Cu 0.66324(7) -0.27715(6) -0.26493(3) 0.0389(3) Uani 1 1 d . . .
Cu2 Cu 0.16633(6) -0.24816(6) -0.43887(3) 0.0296(2) Uani 1 1 d . . .
Cu3 Cu -0.09476(7) -0.29401(6) -0.35985(3) 0.0378(3) Uani 1 1 d . . .
F1 F 0.6687(3) -0.4631(4) -0.02825(17) 0.0655(17) Uani 1 1 d . . .
F2 F 0.6066(4) -0.4493(4) 0.01001(16) 0.085(2) Uani 1 1 d . . .
F3 F 0.5936(5) -0.5468(4) -0.0198(2) 0.116(3) Uani 1 1 d . . .
F4 F 0.3590(4) -0.5883(3) -0.14300(19) 0.0735(19) Uani 1 1 d . . .
F5 F 0.2606(4) -0.5385(4) -0.1287(2) 0.088(2) Uani 1 1 d . . .
F6 F 0.2783(4) -0.5059(3) -0.17933(16) 0.0703(18) Uani 1 1 d . . .
F7A F 0.6765(18) -0.2028(11) 0.0080(8) 0.083(2) Uani 0.472(9) 1 d PU A 1
F7B F 0.6718(16) -0.1834(11) 0.0134(7) 0.083(2) Uani 0.528(9) 1 d PU A 2
F8A F 0.6209(10) -0.1093(8) 0.0224(5) 0.083(2) Uani 0.472(9) 1 d PU A 1
F8B F 0.6272(9) -0.0756(8) -0.0012(4) 0.083(2) Uani 0.528(9) 1 d PU A 2
F9A F 0.6490(11) -0.1058(10) -0.0296(5) 0.083(2) Uani 0.472(9) 1 d PU A 1
F9B F 0.6697(10) -0.1389(9) -0.0363(4) 0.083(2) Uani 0.528(9) 1 d PU A 2
F10 F 0.3229(6) -0.0322(4) -0.0537(3) 0.136(4) Uani 1 1 d . . .
F11 F 0.2558(4) -0.1208(4) -0.04539(18) 0.0723(19) Uani 1 1 d . . .
F12 F 0.2373(5) -0.0900(4) -0.1022(2) 0.097(3) Uani 1 1 d . . .
F13 F 0.1263(4) -0.1922(5) -0.1805(2) 0.113(3) Uani 1 1 d . . .
F14 F 0.1419(4) -0.2738(5) -0.21520(19) 0.092(2) Uani 1 1 d . . .
F15 F 0.1503(5) -0.1726(6) -0.2314(2) 0.135(4) Uani 1 1 d . . .
F16 F 0.4996(5) -0.0905(3) -0.17436(18) 0.077(2) Uani 1 1 d . . .
F17 F 0.4059(5) -0.0229(4) -0.1650(2) 0.094(2) Uani 1 1 d . . .
F18 F 0.5178(5) -0.0621(4) -0.1175(2) 0.090(2) Uani 1 1 d . . .
F19A F 0.7749(13) -0.4712(11) -0.1896(6) 0.091(2) Uani 0.561(11) 1 d PU B 1
F19B F 0.7473(16) -0.4721(14) -0.1843(7) 0.091(2) Uani 0.439(11) 1 d PU B 2
F20A F 0.6500(10) -0.5232(8) -0.2057(5) 0.091(2) Uani 0.561(11) 1 d PU B 1
F20B F 0.6570(13) -0.5444(10) -0.2261(6) 0.091(2) Uani 0.439(11) 1 d PU B 2
F21A F 0.7139(15) -0.5380(10) -0.2411(6) 0.091(2) Uani 0.439(11) 1 d PU B 1
F21B F 0.7612(11) -0.5087(8) -0.2394(4) 0.091(2) Uani 0.561(11) 1 d PU B 2
F22 F 0.3673(4) -0.3842(6) -0.3079(2) 0.124(3) Uani 1 1 d . . .
F23A F 0.4133(6) -0.4570(6) -0.3338(4) 0.082(3) Uani 0.671(13) 1 d PU B 1
F23B F 0.4313(14) -0.4200(13) -0.3530(8) 0.082(3) Uani 0.329(13) 1 d PU B 2
F24 F 0.3955(5) -0.3426(5) -0.3511(2) 0.123(3) Uani 1 1 d . . .
F25 F 0.5617(5) -0.0400(4) -0.3015(2) 0.093(2) Uani 1 1 d . . .
F26 F 0.6624(5) 0.0017(3) -0.2512(2) 0.089(2) Uani 1 1 d . . .
F27 F 0.5617(7) -0.0633(4) -0.2462(3) 0.149(5) Uani 1 1 d . . .
F28 F 0.9461(5) -0.2042(5) -0.2352(3) 0.119(3) Uani 1 1 d . . .
F29 F 0.9380(5) -0.1122(6) -0.2068(3) 0.133(4) Uani 1 1 d . . .
F30A F 0.9308(17) -0.174(2) -0.1755(7) 0.082(4) Uani 0.314(19) 1 d PU C 1
F30B F 0.9406(7) -0.2220(9) -0.1821(3) 0.082(4) Uani 0.686(19) 1 d PU C 2
F31 F 0.4430(4) -0.1449(4) -0.3977(2) 0.077(2) Uani 1 1 d . . .
F32 F 0.4245(4) -0.1600(4) -0.34569(18) 0.084(2) Uani 1 1 d . . .
F33 F 0.4105(4) -0.0564(3) -0.37152(18) 0.0640(16) Uani 1 1 d . . .
F34A F 0.1204(10) 0.0197(9) -0.4535(6) 0.099(3) Uani 0.539(11) 1 d PU D 1
F34B F 0.1118(12) 0.0282(11) -0.4333(8) 0.099(3) Uani 0.461(11) 1 d PU D 2
F35A F 0.0025(8) -0.0442(12) -0.4539(6) 0.099(3) Uani 0.461(11) 1 d PDU D 1
F35B F 0.0132(9) -0.0404(10) -0.4696(4) 0.099(3) Uani 0.539(11) 1 d PDU D 2
F36A F 0.1051(12) 0.0009(10) -0.4054(7) 0.099(3) Uani 0.461(11) 1 d PU D 1
F36B F 0.0556(10) -0.0371(8) -0.4064(5) 0.099(3) Uani 0.539(11) 1 d PU D 2
F37 F 0.2196(4) -0.5055(3) -0.4751(2) 0.081(2) Uani 1 1 d . . .
F38 F 0.3285(3) -0.4414(3) -0.4406(2) 0.0695(18) Uani 1 1 d . . .
F39 F 0.2526(4) -0.4927(4) -0.4148(2) 0.085(2) Uani 1 1 d . . .
F40 F -0.0793(4) -0.3070(4) -0.5441(2) 0.104(3) Uani 1 1 d . . .
F41 F -0.0674(4) -0.4198(4) -0.5364(2) 0.082(2) Uani 1 1 d . . .
F42 F -0.1105(4) -0.3553(4) -0.5009(2) 0.089(2) Uani 1 1 d . . .
F43 F -0.1289(6) -0.1945(4) -0.47691(17) 0.095(3) Uani 1 1 d . E .
F44 F -0.1600(4) -0.0908(3) -0.46401(17) 0.0660(17) Uani 1 1 d . E .
F45 F -0.2531(4) -0.1733(4) -0.47564(17) 0.092(2) Uani 1 1 d . E .
F46A F -0.0717(14) -0.0209(12) -0.3302(6) 0.085(2) Uani 0.474(17) 1 d PU E 1
F46B F -0.0405(13) -0.0186(11) -0.3361(5) 0.085(2) Uani 0.526(17) 1 d PU E 2
F47A F -0.0720(13) -0.0761(9) -0.2940(5) 0.085(2) Uani 0.526(17) 1 d PU E 1
F47B F -0.1152(14) -0.0939(10) -0.2983(5) 0.085(2) Uani 0.474(17) 1 d PU E 2
F48A F 0.0510(12) -0.0888(9) -0.3007(5) 0.085(2) Uani 0.526(17) 1 d PU E 1
F48B F 0.0238(13) -0.0963(10) -0.2882(5) 0.085(2) Uani 0.474(17) 1 d PU E 2
F49 F -0.1258(7) -0.4971(5) -0.4350(3) 0.123(3) Uani 1 1 d . F .
F50 F 0.0093(7) -0.4684(5) -0.4134(3) 0.135(4) Uani 1 1 d . F .
F51A F 0.022(6) -0.544(3) -0.3809(17) 0.110(5) Uani 0.18(3) 1 d PU F 1
F51B F -0.0410(13) -0.5566(6) -0.3898(4) 0.110(5) Uani 0.82(3) 1 d PU F 2
F52A F 0.0791(10) -0.4145(12) -0.2468(5) 0.138(3) Uiso 0.570(13) 1 d PD G 1
F52B F 0.0732(15) -0.4722(15) -0.2541(8) 0.138(3) Uiso 0.430(13) 1 d PD G 2
F53A F -0.0549(19) -0.3982(15) -0.2471(8) 0.138(3) Uiso 0.430(13) 1 d P G 1
F53B F 0.0054(15) -0.3906(12) -0.2404(6) 0.138(3) Uiso 0.570(13) 1 d P G 2
F54A F -0.0255(15) -0.5012(8) -0.2641(6) 0.138(3) Uiso 0.570(13) 1 d PD G 1
F54B F -0.0587(15) -0.4732(15) -0.2602(8) 0.138(3) Uiso 0.430(13) 1 d PD G 2
O1 O 0.3672(4) -0.4074(3) -0.12903(15) 0.0336(14) Uani 1 1 d . . .
O2 O 0.5128(3) -0.3803(3) -0.05736(14) 0.0264(12) Uani 1 1 d . . .
O3 O 0.4554(4) -0.1939(3) -0.12676(16) 0.0373(14) Uani 1 1 d . . .
O4 O 0.2955(4) -0.2681(3) -0.15494(15) 0.0359(14) Uani 1 1 d . . .
O5 O 0.3461(4) -0.2031(3) -0.08165(17) 0.0389(15) Uani 1 1 d . . .
O6 O 0.5267(4) -0.2321(3) -0.04919(16) 0.0392(15) Uani 1 1 d . . .
O7 O 0.1884(4) -0.2511(4) -0.00006(16) 0.0444(16) Uani 1 1 d . . .
O8 O 0.3385(3) -0.3485(3) -0.06850(15) 0.0311(13) Uani 1 1 d . . .
O9 O 0.5101(3) -0.3324(3) -0.12912(13) 0.0289(13) Uani 1 1 d . . .
O10 O 0.6330(4) -0.2321(4) -0.20764(16) 0.0451(16) Uani 1 1 d . . .
O11 O 0.7015(4) -0.3669(4) -0.24018(19) 0.0589(19) Uani 1 1 d . . .
O12 O 0.5418(4) -0.3114(3) -0.29330(16) 0.0363(14) Uani 1 1 d . . .
O13 O 0.6188(4) -0.1767(3) -0.27687(16) 0.0385(14) Uani 1 1 d . C .
O14 O 0.7833(4) -0.2454(4) -0.24117(17) 0.0480(17) Uani 1 1 d . C .
O15 O 0.2831(4) -0.2057(3) -0.41209(16) 0.0336(13) Uani 1 1 d . . .
O16 O 0.1086(4) -0.1536(3) -0.44741(17) 0.0448(16) Uani 1 1 d . . .
O17 O 0.0522(3) -0.2866(3) -0.47138(15) 0.0320(13) Uani 1 1 d . . .
O18 O 0.2231(3) -0.3413(3) -0.43352(15) 0.0322(13) Uani 1 1 d . . .
O19 O -0.1366(4) -0.2459(4) -0.41015(16) 0.0410(15) Uani 1 1 d . . .
O20 O -0.0719(4) -0.2023(4) -0.33192(16) 0.0419(15) Uani 1 1 d . . .
O21 O -0.0553(4) -0.3451(4) -0.31038(17) 0.0517(18) Uani 1 1 d . . .
O22 O -0.0957(4) -0.3812(4) -0.38929(16) 0.0453(16) Uani 1 1 d . . .
N1 N 0.2062(4) -0.2836(4) -0.02586(18) 0.0320(17) Uani 1 1 d . . .
N2 N 0.2764(4) -0.3294(4) -0.05764(17) 0.0287(15) Uani 1 1 d . . .
N3 N 0.6762(5) -0.2124(4) 0.17505(19) 0.0400(19) Uani 1 1 d . . .
N4 N 0.7641(5) -0.2076(4) 0.1385(2) 0.045(2) Uani 1 1 d . . .
N5 N 0.5661(4) -0.3043(3) -0.14122(17) 0.0249(15) Uani 1 1 d . . .
N6 N 0.6235(4) -0.2558(4) -0.17788(17) 0.0369(18) Uani 1 1 d . . .
N7 N 0.0614(4) -0.2844(4) -0.34784(18) 0.0387(19) Uani 1 1 d . . .
N8 N 0.1529(4) -0.2607(4) -0.38106(17) 0.0305(16) Uani 1 1 d . . .
C1 C 0.7522(6) -0.2065(5) 0.1719(2) 0.044(2) Uani 1 1 d . . .
H1 H 0.8023 -0.2012 0.1950 0.053 Uiso 1 1 calc R . .
C2 C 0.6056(5) -0.2221(5) 0.1419(2) 0.036(2) Uani 1 1 d . . .
H2 H 0.5512 -0.2274 0.1432 0.043 Uiso 1 1 calc R . .
C3 C 0.6085(5) -0.2249(5) 0.1057(2) 0.037(2) Uani 1 1 d . . .
C4 C 0.6920(5) -0.2168(5) 0.1060(2) 0.038(2) Uani 1 1 d . . .
H4 H 0.6974 -0.2179 0.0822 0.046 Uiso 1 1 calc R . .
C5 C 0.5281(5) -0.2364(5) 0.0695(2) 0.033(2) Uani 1 1 d . . .
C6 C 0.4507(5) -0.2014(5) 0.0634(2) 0.035(2) Uani 1 1 d . . .
H6 H 0.4508 -0.1661 0.0808 0.042 Uiso 1 1 calc R . .
C7 C 0.3736(6) -0.2175(5) 0.0322(2) 0.035(2) Uani 1 1 d . . .
H7 H 0.3220 -0.1933 0.0286 0.042 Uiso 1 1 calc R . .
C8 C 0.3727(5) -0.2702(4) 0.0058(2) 0.0290(19) Uani 1 1 d . . .
C9 C 0.4515(5) -0.3036(5) 0.0108(2) 0.0299(19) Uani 1 1 d . . .
H9 H 0.4520 -0.3373 -0.0074 0.036 Uiso 1 1 calc R . .
C10 C 0.5275(5) -0.2874(4) 0.0419(2) 0.0303(19) Uani 1 1 d . . .
H10 H 0.5797 -0.3102 0.0450 0.036 Uiso 1 1 calc R . .
C11 C 0.2881(5) -0.2928(4) -0.0254(2) 0.0275(18) Uani 1 1 d . . .
C12 C 0.1323(5) -0.3087(5) -0.0637(2) 0.035(2) Uani 1 1 d . . .
C13 C 0.0622(5) -0.3439(6) -0.0538(3) 0.050(3) Uani 1 1 d . . .
H13A H 0.0877 -0.3828 -0.0361 0.075 Uiso 1 1 calc R . .
H13B H 0.0159 -0.3614 -0.0773 0.075 Uiso 1 1 calc R . .
H13C H 0.0383 -0.3097 -0.0416 0.075 Uiso 1 1 calc R . .
C14 C 0.0996(6) -0.2412(6) -0.0880(3) 0.051(3) Uani 1 1 d . . .
H14A H 0.0826 -0.2068 -0.0735 0.077 Uiso 1 1 calc R . .
H14B H 0.0498 -0.2525 -0.1119 0.077 Uiso 1 1 calc R . .
H14C H 0.1460 -0.2219 -0.0941 0.077 Uiso 1 1 calc R . .
C15 C 0.1853(5) -0.3582(5) -0.0784(2) 0.034(2) Uani 1 1 d . . .
C16 C 0.1576(6) -0.3577(6) -0.1226(2) 0.047(3) Uani 1 1 d . . .
H16A H 0.1668 -0.3110 -0.1307 0.070 Uiso 1 1 calc R . .
H16B H 0.0963 -0.3700 -0.1355 0.070 Uiso 1 1 calc R . .
H16C H 0.1922 -0.3918 -0.1293 0.070 Uiso 1 1 calc R . .
C17 C 0.1905(6) -0.4356(5) -0.0634(3) 0.046(2) Uani 1 1 d . . .
H17A H 0.2333 -0.4617 -0.0692 0.068 Uiso 1 1 calc R . .
H17B H 0.1338 -0.4580 -0.0760 0.068 Uiso 1 1 calc R . .
H17C H 0.2074 -0.4351 -0.0356 0.068 Uiso 1 1 calc R . .
C18 C 0.2969(8) -0.0951(6) -0.0659(4) 0.062(3) Uani 1 1 d . . .
C19 C 0.3715(7) -0.1468(5) -0.0635(3) 0.045(2) Uani 1 1 d . . .
C20 C 0.4579(8) -0.1251(5) -0.0418(3) 0.054(3) Uani 1 1 d . . .
H20 H 0.4689 -0.0796 -0.0310 0.065 Uiso 1 1 calc R . .
C21 C 0.5278(7) -0.1704(6) -0.0361(3) 0.048(3) Uani 1 1 d . A .
C22 C 0.6188(9) -0.1430(7) -0.0115(4) 0.069(3) Uani 1 1 d . . .
C23 C 0.5957(6) -0.4782(5) -0.0236(3) 0.039(2) Uani 1 1 d . . .
C24 C 0.5155(5) -0.4464(4) -0.0576(2) 0.0275(18) Uani 1 1 d . . .
C25 C 0.4572(6) -0.4941(5) -0.0842(3) 0.039(2) Uani 1 1 d . . .
H25 H 0.4654 -0.5429 -0.0798 0.047 Uiso 1 1 calc R . .
C26 C 0.3865(5) -0.4690(5) -0.1175(2) 0.0301(19) Uani 1 1 d . . .
C27 C 0.3215(6) -0.5259(6) -0.1429(3) 0.045(2) Uani 1 1 d . . .
C28 C 0.1715(7) -0.2094(8) -0.2004(3) 0.067(3) Uani 1 1 d . . .
C29 C 0.2693(6) -0.2118(6) -0.1741(2) 0.045(2) Uani 1 1 d . . .
C30 C 0.3169(6) -0.1519(6) -0.1732(3) 0.052(3) Uani 1 1 d . . .
H30 H 0.2885 -0.1130 -0.1887 0.062 Uiso 1 1 calc R . .
C31 C 0.4079(7) -0.1476(5) -0.1495(3) 0.047(2) Uani 1 1 d . . .
C32 C 0.4589(8) -0.0796(6) -0.1517(3) 0.055(3) Uani 1 1 d . . .
C33 C 0.6844(6) -0.2930(6) -0.0744(2) 0.059(3) Uani 1 1 d . . .
H33A H 0.6552 -0.2494 -0.0732 0.089 Uiso 1 1 calc R . .
H33B H 0.7470 -0.2872 -0.0604 0.089 Uiso 1 1 calc R . .
H33C H 0.6645 -0.3307 -0.0626 0.089 Uiso 1 1 calc R . .
C34 C 0.6628(6) -0.3116(6) -0.1171(2) 0.043(2) Uani 1 1 d . . .
C35 C 0.6850(6) -0.3885(6) -0.1217(3) 0.060(3) Uani 1 1 d . . .
H35A H 0.6517 -0.4195 -0.1125 0.090 Uiso 1 1 calc R . .
H35B H 0.7468 -0.3965 -0.1068 0.090 Uiso 1 1 calc R . .
H35C H 0.6704 -0.3982 -0.1488 0.090 Uiso 1 1 calc R . .
C36 C 0.7850(6) -0.2768(6) -0.1403(3) 0.059(3) Uani 1 1 d . . .
H36A H 0.7771 -0.3216 -0.1538 0.088 Uiso 1 1 calc R . .
H36B H 0.8304 -0.2815 -0.1144 0.088 Uiso 1 1 calc R . .
H36C H 0.8015 -0.2410 -0.1543 0.088 Uiso 1 1 calc R . .
C37 C 0.7035(7) -0.1806(5) -0.1225(3) 0.053(3) Uani 1 1 d . . .
H37A H 0.7135 -0.1479 -0.1400 0.080 Uiso 1 1 calc R . .
H37B H 0.7513 -0.1774 -0.0971 0.080 Uiso 1 1 calc R . .
H37C H 0.6492 -0.1689 -0.1206 0.080 Uiso 1 1 calc R . .
C38 C 0.6982(5) -0.2551(5) -0.1379(2) 0.036(2) Uani 1 1 d . . .
C39 C 0.5450(5) -0.2780(5) -0.1769(2) 0.031(2) Uani 1 1 d . . .
C40 C 0.4598(5) -0.2721(5) -0.2098(2) 0.031(2) Uani 1 1 d . . .
C41 C 0.3914(5) -0.3207(5) -0.2129(2) 0.036(2) Uani 1 1 d . . .
H41 H 0.4002 -0.3542 -0.1933 0.043 Uiso 1 1 calc R . .
C42 C 0.3115(6) -0.3175(5) -0.2453(2) 0.037(2) Uani 1 1 d . . .
H42 H 0.2670 -0.3497 -0.2478 0.044 Uiso 1 1 calc R . .
C43 C 0.2974(5) -0.2669(5) -0.2740(2) 0.033(2) Uani 1 1 d . . .
C44 C 0.3637(6) -0.2167(5) -0.2698(2) 0.034(2) Uani 1 1 d . . .
H44 H 0.3534 -0.1810 -0.2884 0.041 Uiso 1 1 calc R . .
C45 C 0.4437(6) -0.2207(5) -0.2383(2) 0.037(2) Uani 1 1 d . . .
H45 H 0.4878 -0.1882 -0.2360 0.045 Uiso 1 1 calc R . .
C46 C 0.2157(5) -0.2681(5) -0.3107(2) 0.035(2) Uani 1 1 d . . .
C47 C 0.2223(5) -0.2576(5) -0.3463(2) 0.0313(19) Uani 1 1 d . . .
H47 H 0.2775 -0.2480 -0.3459 0.038 Uiso 1 1 calc R . .
C48 C 0.0760(5) -0.2748(5) -0.3798(2) 0.035(2) Uani 1 1 d . . .
H48 H 0.0274 -0.2784 -0.4037 0.042 Uiso 1 1 calc R . .
C49 C 0.1314(6) -0.2801(5) -0.3137(2) 0.041(2) Uani 1 1 d . . .
H49 H 0.1229 -0.2855 -0.2907 0.049 Uiso 1 1 calc R . .
C50 C 0.7064(9) -0.4852(7) -0.2225(3) 0.073(4) Uani 1 1 d . . .
C51 C 0.6556(7) -0.4222(6) -0.2448(3) 0.049(2) Uani 1 1 d . B .
C52 C 0.5662(7) -0.4282(5) -0.2692(3) 0.051(3) Uani 1 1 d . . .
H52 H 0.5381 -0.4712 -0.2694 0.061 Uiso 1 1 calc R B .
C53 C 0.5169(6) -0.3737(5) -0.2933(3) 0.037(2) Uani 1 1 d . B .
C54 C 0.4252(6) -0.3907(5) -0.3220(3) 0.044(2) Uani 1 1 d . B .
C55 C 0.9092(8) -0.1780(9) -0.2129(3) 0.082(4) Uani 1 1 d . C .
C56 C 0.8087(6) -0.1825(7) -0.2328(3) 0.051(3) Uani 1 1 d . . .
C57 C 0.7578(7) -0.1206(6) -0.2405(3) 0.055(3) Uani 1 1 d . C .
H57 H 0.7849 -0.0768 -0.2320 0.066 Uiso 1 1 calc R . .
C58 C 0.6663(7) -0.1243(6) -0.2609(3) 0.048(3) Uani 1 1 d . . .
C59 C 0.6140(8) -0.0565(6) -0.2648(3) 0.058(3) Uani 1 1 d . C .
C60 C 0.3940(6) -0.1252(5) -0.3791(3) 0.046(2) Uani 1 1 d . . .
C61 C 0.2975(6) -0.1423(5) -0.4032(2) 0.036(2) Uani 1 1 d . . .
C62 C 0.2358(6) -0.0872(5) -0.4108(3) 0.057(3) Uani 1 1 d . . .
H62 H 0.2556 -0.0420 -0.4011 0.068 Uiso 1 1 calc R . .
C63 C 0.1465(7) -0.0978(5) -0.4323(3) 0.051(3) Uani 1 1 d . D .
C64 C 0.0820(7) -0.0347(7) -0.4387(5) 0.092(5) Uani 1 1 d D . .
C65 C 0.2473(6) -0.4589(5) -0.4463(3) 0.050(3) Uani 1 1 d . . .
C66 C 0.1882(5) -0.3948(5) -0.4544(2) 0.033(2) Uani 1 1 d . . .
C67 C 0.1007(5) -0.4010(5) -0.4813(3) 0.043(2) Uani 1 1 d . . .
H67 H 0.0822 -0.4430 -0.4955 0.051 Uiso 1 1 calc R . .
C68 C 0.0401(5) -0.3460(5) -0.4876(2) 0.034(2) Uani 1 1 d . . .
C69 C -0.0531(7) -0.3576(6) -0.5171(3) 0.056(3) Uani 1 1 d . . .
C70 C 0.0060(11) -0.4408(8) -0.2586(6) 0.135(8) Uani 1 1 d D . .
C71 C -0.0357(9) -0.4087(8) -0.3073(3) 0.070(4) Uani 1 1 d . G .
C72 C -0.0335(10) -0.4576(7) -0.3345(4) 0.096(5) Uani 1 1 d . . .
H72 H -0.0117 -0.5033 -0.3266 0.116 Uiso 1 1 calc R G .
C73 C -0.0641(7) -0.4382(6) -0.3738(3) 0.056(3) Uani 1 1 d . F .
C74 C -0.0537(13) -0.4918(7) -0.4037(5) 0.089(5) Uani 1 1 d . . .
C75 C -0.0415(11) -0.0811(11) -0.3183(4) 0.109(6) Uani 1 1 d . . .
C76 C -0.0733(7) -0.1442(6) -0.3465(3) 0.052(3) Uani 1 1 d . E .
C77 C -0.1017(6) -0.1285(6) -0.3866(3) 0.054(3) Uani 1 1 d . . .
H77 H -0.0994 -0.0815 -0.3941 0.065 Uiso 1 1 calc R E .
C78 C -0.1328(6) -0.1803(6) -0.4153(2) 0.039(2) Uani 1 1 d . E .
C79 C -0.1686(7) -0.1595(6) -0.4588(3) 0.051(3) Uani 1 1 d . . .

loop_
_atom_site_aniso_label
_atom_site_aniso_U_11
_atom_site_aniso_U_22
_atom_site_aniso_U_33
_atom_site_aniso_U_23
_atom_site_aniso_U_13
_atom_site_aniso_U_12
Ho1 0.0284(2) 0.0350(2) 0.01721(18) 0.00051(17) 0.01027(15) -0.00186(18)
Cu1 0.0309(6) 0.0605(8) 0.0285(5) -0.0071(5) 0.0154(5) -0.0146(5)
Cu2 0.0258(5) 0.0394(6) 0.0209(5) -0.0006(5) 0.0067(4) -0.0034(5)
Cu3 0.0317(5) 0.0581(8) 0.0241(5) 0.0048(5) 0.0120(4) 0.0071(6)
F1 0.036(3) 0.094(5) 0.063(4) 0.011(4) 0.016(3) 0.014(3)
F2 0.076(4) 0.140(7) 0.031(3) 0.026(4) 0.014(3) 0.040(5)
F3 0.081(5) 0.049(4) 0.139(7) 0.040(5) -0.037(5) -0.001(4)
F4 0.068(4) 0.049(4) 0.091(5) -0.038(4) 0.020(4) -0.006(3)
F5 0.073(4) 0.112(6) 0.097(5) -0.057(5) 0.052(4) -0.060(4)
F6 0.079(4) 0.070(4) 0.040(3) -0.026(3) 0.002(3) -0.018(4)
F7A 0.076(3) 0.073(5) 0.082(4) -0.023(4) 0.015(3) -0.027(4)
F7B 0.076(3) 0.073(5) 0.082(4) -0.023(4) 0.015(3) -0.027(4)
F8A 0.076(3) 0.073(5) 0.082(4) -0.023(4) 0.015(3) -0.027(4)
F8B 0.076(3) 0.073(5) 0.082(4) -0.023(4) 0.015(3) -0.027(4)
F9A 0.076(3) 0.073(5) 0.082(4) -0.023(4) 0.015(3) -0.027(4)
F9B 0.076(3) 0.073(5) 0.082(4) -0.023(4) 0.015(3) -0.027(4)
F10 0.120(7) 0.052(5) 0.258(12) -0.060(6) 0.099(8) -0.009(5)
F11 0.078(4) 0.086(5) 0.060(4) 0.011(4) 0.035(4) 0.029(4)
F12 0.128(7) 0.100(6) 0.066(5) 0.023(4) 0.044(5) 0.064(5)
F13 0.036(4) 0.203(10) 0.085(5) -0.032(6) 0.009(4) 0.018(5)
F14 0.049(4) 0.141(7) 0.058(4) -0.001(5) -0.009(3) -0.010(5)
F15 0.073(5) 0.186(9) 0.092(6) 0.098(6) -0.020(4) 0.003(6)
F16 0.105(5) 0.077(5) 0.071(4) -0.009(4) 0.060(4) -0.033(4)
F17 0.098(6) 0.062(5) 0.120(6) 0.044(4) 0.044(5) 0.011(4)
F18 0.140(7) 0.062(4) 0.067(5) 0.001(4) 0.040(5) -0.046(5)
F19A 0.110(5) 0.070(4) 0.085(4) 0.012(3) 0.031(4) 0.026(4)
F19B 0.110(5) 0.070(4) 0.085(4) 0.012(3) 0.031(4) 0.026(4)
F20A 0.110(5) 0.070(4) 0.085(4) 0.012(3) 0.031(4) 0.026(4)
F20B 0.110(5) 0.070(4) 0.085(4) 0.012(3) 0.031(4) 0.026(4)
F21A 0.110(5) 0.070(4) 0.085(4) 0.012(3) 0.031(4) 0.026(4)
F21B 0.110(5) 0.070(4) 0.085(4) 0.012(3) 0.031(4) 0.026(4)
F22 0.041(4) 0.231(11) 0.099(6) -0.029(6) 0.029(4) -0.005(5)
F23A 0.053(5) 0.050(6) 0.104(7) -0.031(5) -0.007(4) 0.003(4)
F23B 0.053(5) 0.050(6) 0.104(7) -0.031(5) -0.007(4) 0.003(4)
F24 0.072(5) 0.144(8) 0.094(6) 0.020(6) -0.027(4) -0.048(6)
F25 0.076(5) 0.073(5) 0.095(6) -0.007(4) 0.000(4) 0.020(4)
F26 0.106(6) 0.050(4) 0.087(5) -0.010(4) 0.016(4) -0.018(4)
F27 0.229(11) 0.063(5) 0.272(12) -0.013(6) 0.219(11) 0.002(6)
F28 0.053(4) 0.206(11) 0.094(6) -0.010(6) 0.026(4) -0.009(5)
F29 0.063(5) 0.148(9) 0.162(9) -0.034(7) 0.020(5) -0.053(6)
F30A 0.060(4) 0.106(8) 0.053(5) 0.028(6) -0.005(4) -0.021(6)
F30B 0.060(4) 0.106(8) 0.053(5) 0.028(6) -0.005(4) -0.021(6)
F31 0.047(3) 0.086(5) 0.109(5) -0.036(4) 0.043(4) -0.021(4)
F32 0.047(4) 0.109(6) 0.062(4) 0.020(4) -0.013(3) -0.031(4)
F33 0.044(3) 0.049(4) 0.085(4) -0.017(3) 0.013(3) -0.015(3)
F34A 0.068(4) 0.068(4) 0.145(6) -0.002(5) 0.028(4) 0.012(3)
F34B 0.068(4) 0.068(4) 0.145(6) -0.002(5) 0.028(4) 0.012(3)
F35A 0.068(4) 0.068(4) 0.145(6) -0.002(5) 0.028(4) 0.012(3)
F35B 0.068(4) 0.068(4) 0.145(6) -0.002(5) 0.028(4) 0.012(3)
F36A 0.068(4) 0.068(4) 0.145(6) -0.002(5) 0.028(4) 0.012(3)
F36B 0.068(4) 0.068(4) 0.145(6) -0.002(5) 0.028(4) 0.012(3)
F37 0.055(4) 0.052(4) 0.117(6) -0.037(4) 0.018(4) 0.007(3)
F38 0.029(3) 0.054(4) 0.118(5) -0.010(4) 0.023(3) -0.001(3)
F39 0.075(5) 0.073(5) 0.102(5) 0.041(4) 0.032(4) 0.025(4)
F40 0.059(4) 0.099(6) 0.084(5) 0.027(4) -0.041(4) -0.027(4)
F41 0.042(3) 0.084(5) 0.095(5) -0.047(4) 0.000(3) -0.015(4)
F42 0.034(3) 0.110(6) 0.120(6) -0.040(5) 0.029(4) -0.019(4)
F43 0.151(7) 0.106(6) 0.043(4) 0.018(4) 0.055(4) 0.058(5)
F44 0.076(4) 0.057(4) 0.053(4) 0.018(3) 0.015(3) 0.003(4)
F45 0.066(4) 0.123(6) 0.047(4) 0.036(4) -0.017(3) -0.008(5)
F46A 0.089(5) 0.077(3) 0.065(3) -0.018(3) 0.007(3) 0.001(4)
F46B 0.089(5) 0.077(3) 0.065(3) -0.018(3) 0.007(3) 0.001(4)
F47A 0.089(5) 0.077(3) 0.065(3) -0.018(3) 0.007(3) 0.001(4)
F47B 0.089(5) 0.077(3) 0.065(3) -0.018(3) 0.007(3) 0.001(4)
F48A 0.089(5) 0.077(3) 0.065(3) -0.018(3) 0.007(3) 0.001(4)
F48B 0.089(5) 0.077(3) 0.065(3) -0.018(3) 0.007(3) 0.001(4)
F49 0.182(10) 0.092(6) 0.076(6) -0.032(5) 0.035(6) -0.033(7)
F50 0.166(9) 0.099(7) 0.202(10) -0.063(7) 0.137(9) -0.026(7)
F51A 0.147(12) 0.057(6) 0.099(7) -0.012(5) 0.023(7) 0.009(7)
F51B 0.147(12) 0.057(6) 0.099(7) -0.012(5) 0.023(7) 0.009(7)
O1 0.033(3) 0.045(4) 0.027(3) -0.010(3) 0.015(3) -0.007(3)
O2 0.026(3) 0.036(4) 0.016(2) 0.001(2) 0.007(2) -0.005(3)
O3 0.046(4) 0.034(4) 0.033(3) 0.011(3) 0.018(3) 0.004(3)
O4 0.034(3) 0.047(4) 0.023(3) 0.007(3) 0.007(3) 0.004(3)
O5 0.054(4) 0.031(3) 0.036(3) -0.002(3) 0.023(3) 0.007(3)
O6 0.044(4) 0.043(4) 0.033(3) -0.001(3) 0.017(3) -0.010(3)
O7 0.036(3) 0.072(5) 0.031(3) -0.012(3) 0.020(3) 0.006(3)
O8 0.031(3) 0.044(4) 0.028(3) 0.001(3) 0.021(3) 0.000(3)
O9 0.031(3) 0.042(3) 0.015(2) 0.006(3) 0.011(2) -0.003(3)
O10 0.041(4) 0.070(5) 0.033(3) 0.001(3) 0.023(3) -0.018(3)
O11 0.044(4) 0.082(6) 0.048(4) -0.016(4) 0.016(3) -0.015(4)
O12 0.029(3) 0.047(4) 0.030(3) 0.003(3) 0.010(3) -0.006(3)
O13 0.038(3) 0.048(4) 0.029(3) -0.006(3) 0.014(3) -0.010(3)
O14 0.039(4) 0.068(5) 0.032(3) 0.002(4) 0.010(3) -0.009(4)
O15 0.031(3) 0.039(4) 0.031(3) -0.007(3) 0.012(3) -0.008(3)
O16 0.034(3) 0.046(4) 0.038(3) 0.004(3) -0.001(3) -0.003(3)
O17 0.023(3) 0.046(4) 0.025(3) -0.004(3) 0.009(2) -0.006(3)
O18 0.026(3) 0.042(4) 0.027(3) -0.008(3) 0.009(2) -0.006(3)
O19 0.044(4) 0.051(4) 0.029(3) 0.001(3) 0.016(3) 0.007(3)
O20 0.045(4) 0.057(4) 0.022(3) 0.001(3) 0.012(3) 0.011(3)
O21 0.044(4) 0.083(6) 0.029(3) 0.011(4) 0.015(3) 0.009(4)
O22 0.043(4) 0.058(5) 0.027(3) -0.004(3) 0.007(3) -0.014(4)
N1 0.027(4) 0.051(5) 0.019(3) -0.006(3) 0.010(3) 0.004(3)
N2 0.028(3) 0.044(4) 0.016(3) 0.000(3) 0.010(3) 0.005(3)
N3 0.036(4) 0.065(6) 0.025(4) -0.011(4) 0.018(3) -0.013(4)
N4 0.033(4) 0.077(6) 0.026(4) -0.013(4) 0.013(3) -0.010(4)
N5 0.024(3) 0.034(4) 0.017(3) -0.001(3) 0.008(3) -0.008(3)
N6 0.035(4) 0.061(5) 0.015(3) 0.006(4) 0.010(3) -0.011(4)
N7 0.029(4) 0.067(6) 0.016(3) -0.005(3) 0.005(3) -0.005(4)
N8 0.025(4) 0.049(5) 0.017(3) 0.006(3) 0.007(3) 0.009(3)
C1 0.028(4) 0.076(7) 0.027(4) -0.005(5) 0.011(4) -0.006(5)
C2 0.028(4) 0.054(6) 0.025(4) -0.006(4) 0.011(4) -0.007(4)
C3 0.028(4) 0.058(6) 0.025(4) -0.007(4) 0.010(4) -0.003(4)
C4 0.033(5) 0.067(7) 0.018(4) -0.007(4) 0.014(4) -0.005(5)
C5 0.031(4) 0.052(6) 0.016(4) -0.008(4) 0.010(3) -0.005(4)
C6 0.037(5) 0.043(5) 0.024(4) -0.017(4) 0.011(4) -0.006(4)
C7 0.039(5) 0.044(6) 0.023(4) -0.005(4) 0.012(4) 0.002(4)
C8 0.026(4) 0.039(5) 0.019(4) 0.000(4) 0.007(3) 0.003(4)
C9 0.022(4) 0.050(6) 0.018(4) -0.002(4) 0.008(3) -0.002(4)
C10 0.024(4) 0.044(5) 0.030(4) 0.001(4) 0.017(4) -0.001(4)
C11 0.025(4) 0.041(5) 0.018(4) 0.005(4) 0.010(3) 0.007(4)
C12 0.026(4) 0.053(6) 0.023(4) -0.007(4) 0.006(3) 0.000(4)
C13 0.019(4) 0.086(8) 0.045(5) -0.017(6) 0.014(4) -0.007(5)
C14 0.036(5) 0.067(7) 0.037(5) 0.002(5) 0.002(4) 0.009(5)
C15 0.024(4) 0.053(6) 0.019(4) -0.004(4) 0.003(3) -0.003(4)
C16 0.035(5) 0.079(8) 0.026(4) -0.020(5) 0.012(4) -0.010(5)
C17 0.036(5) 0.049(6) 0.055(6) -0.011(5) 0.022(5) -0.003(5)
C18 0.087(9) 0.041(7) 0.065(7) -0.010(6) 0.040(7) 0.008(6)
C19 0.056(6) 0.036(6) 0.050(6) 0.011(5) 0.030(5) 0.002(5)
C20 0.080(8) 0.037(6) 0.052(6) -0.012(5) 0.033(6) 0.009(6)
C21 0.063(7) 0.047(6) 0.028(5) -0.007(5) 0.011(5) -0.026(6)
C22 0.090(9) 0.056(8) 0.060(7) -0.006(7) 0.029(7) -0.018(7)
C23 0.036(5) 0.035(6) 0.042(5) 0.012(4) 0.013(4) 0.003(4)
C24 0.032(4) 0.024(5) 0.030(4) 0.002(4) 0.017(4) -0.005(4)
C25 0.044(5) 0.035(5) 0.042(5) 0.001(4) 0.020(4) 0.000(5)
C26 0.028(4) 0.037(5) 0.026(4) -0.009(4) 0.012(4) -0.007(4)
C27 0.040(5) 0.054(7) 0.045(6) -0.012(5) 0.021(5) -0.010(5)
C28 0.039(6) 0.102(11) 0.042(6) 0.019(7) -0.002(5) -0.005(7)
C29 0.048(6) 0.065(7) 0.016(4) 0.008(5) 0.008(4) 0.006(6)
C30 0.045(6) 0.065(7) 0.042(5) 0.032(5) 0.014(5) 0.010(6)
C31 0.058(6) 0.048(6) 0.047(6) 0.011(5) 0.036(5) -0.002(5)
C32 0.071(7) 0.049(7) 0.051(6) 0.027(6) 0.028(6) 0.010(6)
C33 0.036(5) 0.113(10) 0.020(4) 0.024(5) 0.003(4) -0.013(6)
C34 0.030(5) 0.077(8) 0.023(4) 0.008(5) 0.012(4) -0.004(5)
C35 0.032(5) 0.060(7) 0.078(8) 0.016(6) 0.012(5) 0.016(5)
C36 0.031(5) 0.111(10) 0.039(5) 0.014(6) 0.019(4) -0.003(6)
C37 0.052(6) 0.068(7) 0.032(5) -0.012(5) 0.009(4) -0.030(6)
C38 0.027(4) 0.058(6) 0.018(4) 0.004(4) 0.003(3) -0.009(4)
C39 0.030(4) 0.045(6) 0.020(4) -0.001(4) 0.011(3) -0.008(4)
C40 0.027(4) 0.049(6) 0.019(4) 0.002(4) 0.012(3) -0.004(4)
C41 0.039(5) 0.049(6) 0.020(4) 0.007(4) 0.011(4) -0.002(4)
C42 0.035(5) 0.051(6) 0.018(4) 0.000(4) 0.004(3) -0.008(4)
C43 0.032(4) 0.046(5) 0.018(4) -0.002(4) 0.007(3) -0.001(4)
C44 0.042(5) 0.040(5) 0.016(4) 0.004(4) 0.007(4) -0.003(4)
C45 0.034(5) 0.049(6) 0.026(4) 0.001(4) 0.010(4) -0.011(4)
C46 0.034(5) 0.048(6) 0.024(4) 0.000(4) 0.014(4) 0.004(4)
C47 0.028(4) 0.039(5) 0.027(4) 0.001(4) 0.013(4) 0.002(4)
C48 0.030(4) 0.054(6) 0.016(4) -0.010(4) 0.005(3) -0.001(4)
C49 0.036(5) 0.067(7) 0.016(4) 0.003(4) 0.008(4) 0.006(5)
C50 0.092(10) 0.057(8) 0.047(7) -0.006(6) 0.007(7) -0.001(8)
C51 0.051(6) 0.044(6) 0.050(6) -0.003(5) 0.018(5) -0.001(6)
C52 0.069(7) 0.032(6) 0.050(6) -0.008(5) 0.023(6) -0.003(5)
C53 0.044(5) 0.041(6) 0.040(5) 0.001(5) 0.031(5) 0.004(5)
C54 0.045(6) 0.044(6) 0.045(5) -0.013(5) 0.020(5) 0.006(5)
C55 0.061(8) 0.120(12) 0.043(7) -0.005(8) 0.000(6) -0.030(9)
C56 0.040(6) 0.083(9) 0.024(5) -0.001(5) 0.008(4) -0.029(6)
C57 0.045(6) 0.069(8) 0.046(6) -0.010(6) 0.014(5) -0.021(6)
C58 0.054(6) 0.059(7) 0.041(5) 0.002(5) 0.028(5) -0.007(6)
C59 0.063(7) 0.047(7) 0.071(8) -0.010(6) 0.036(7) -0.010(6)
C60 0.040(5) 0.045(6) 0.051(6) -0.004(5) 0.016(5) 0.001(5)
C61 0.032(5) 0.042(6) 0.032(5) -0.001(4) 0.010(4) -0.007(5)
C62 0.046(6) 0.030(6) 0.080(8) -0.004(5) 0.011(6) -0.015(5)
C63 0.046(6) 0.028(5) 0.057(6) -0.005(5) 0.000(5) 0.002(5)
C64 0.059(8) 0.046(8) 0.121(12) -0.001(8) -0.014(8) -0.005(7)
C65 0.044(6) 0.035(6) 0.072(7) -0.010(6) 0.025(6) -0.003(5)
C66 0.031(5) 0.039(5) 0.031(4) 0.003(4) 0.016(4) 0.001(4)
C67 0.028(5) 0.054(6) 0.041(5) -0.012(5) 0.009(4) -0.014(5)
C68 0.022(4) 0.048(6) 0.027(4) -0.001(4) 0.005(4) -0.006(4)
C69 0.038(6) 0.047(7) 0.062(7) -0.011(6) -0.001(5) -0.010(5)
C70 0.19(2) 0.046(10) 0.150(18) -0.010(11) 0.056(17) -0.028(13)
C71 0.090(9) 0.072(9) 0.043(6) 0.030(7) 0.020(6) 0.012(8)
C72 0.159(15) 0.054(8) 0.059(8) 0.028(7) 0.028(9) 0.017(9)
C73 0.054(6) 0.053(7) 0.053(6) 0.012(6) 0.012(5) 0.003(6)
C74 0.146(15) 0.039(8) 0.093(11) -0.003(8) 0.060(12) 0.004(9)
C75 0.104(12) 0.144(16) 0.042(7) -0.008(9) -0.009(8) 0.023(12)
C76 0.055(6) 0.047(7) 0.042(6) -0.010(5) 0.007(5) 0.012(6)
C77 0.056(6) 0.046(6) 0.040(5) 0.009(5) -0.001(5) 0.015(5)
C78 0.033(5) 0.058(7) 0.025(4) 0.001(5) 0.012(4) 0.025(5)
C79 0.056(7) 0.048(7) 0.044(6) 0.004(5) 0.015(5) 0.010(6)

loop_
_atom_type_symbol
_atom_type_description
_atom_type_scat_dispersion_real
_atom_type_scat_dispersion_imag
_atom_type_scat_source
C C 0.0033 0.0016 'International Tables Vol C Tables 4.2.6.8 and 6.1.1.4'
H H 0.0000 0.0000 'International Tables Vol C Tables 4.2.6.8 and 6.1.1.4'
Cu Cu 0.3201 1.2651 'International Tables Vol C Tables 4.2.6.8 and 6.1.1.4'
F F 0.0171 0.0103 'International Tables Vol C Tables 4.2.6.8 and 6.1.1.4'
Ho Ho -0.2175 4.6783 'International Tables Vol C Tables 4.2.6.8 and 6.1.1.4'
N N 0.0061 0.0033 'International Tables Vol C Tables 4.2.6.8 and 6.1.1.4'
O O 0.0106 0.0060 'International Tables Vol C Tables 4.2.6.8 and 6.1.1.4'

loop_
_geom_angle_atom_site_label_1
_geom_angle_atom_site_label_2
_geom_angle_atom_site_label_3
_geom_angle
_geom_angle_site_symmetry_1
_geom_angle_site_symmetry_3
O4 Ho1 O6 136.5(2) . .
O4 Ho1 O9 98.44(18) . .
O6 Ho1 O9 96.13(19) . .
O4 Ho1 O8 93.45(19) . .
O6 Ho1 O8 103.14(18) . .
O9 Ho1 O8 137.01(19) . .
O4 Ho1 O2 149.5(2) . .
O6 Ho1 O2 74.0(2) . .
O9 Ho1 O2 74.57(17) . .
O8 Ho1 O2 74.46(18) . .
O4 Ho1 O3 73.7(2) . .
O6 Ho1 O3 72.1(2) . .
O9 Ho1 O3 72.58(19) . .
O8 Ho1 O3 150.0(2) . .
O2 Ho1 O3 129.04(19) . .
O4 Ho1 O5 73.7(2) . .
O6 Ho1 O5 73.3(2) . .
O9 Ho1 O5 150.0(2) . .
O8 Ho1 O5 72.90(19) . .
O2 Ho1 O5 126.21(18) . .
O3 Ho1 O5 77.5(2) . .
O4 Ho1 O1 75.7(2) . .
O6 Ho1 O1 147.7(2) . .
O9 Ho1 O1 72.07(18) . .
O8 Ho1 O1 71.20(18) . .
O2 Ho1 O1 73.92(19) . .
O3 Ho1 O1 128.40(19) . .
O5 Ho1 O1 130.6(2) . .
O11 Cu1 O14 88.4(3) . .
O11 Cu1 O12 92.2(3) . .
O14 Cu1 O12 175.1(2) . .
O11 Cu1 O13 163.6(2) . .
O14 Cu1 O13 91.7(3) . .
O12 Cu1 O13 89.1(2) . .
O11 Cu1 N3 104.4(3) . 4
O14 Cu1 N3 89.1(2) . 4
O12 Cu1 N3 86.1(2) . 4
O13 Cu1 N3 92.0(2) . 4
O11 Cu1 O10 91.5(2) . .
O14 Cu1 O10 91.9(2) . .
O12 Cu1 O10 92.9(2) . .
O13 Cu1 O10 72.2(2) . .
N3 Cu1 O10 164.1(2) 4 .
O17 Cu2 O18 92.2(2) . .
O17 Cu2 O15 172.7(2) . .
O18 Cu2 O15 88.6(2) . .
O17 Cu2 O16 87.0(3) . .
O18 Cu2 O16 176.6(2) . .
O15 Cu2 O16 91.8(2) . .
O17 Cu2 N8 96.2(2) . .
O18 Cu2 N8 92.4(2) . .
O15 Cu2 N8 91.0(2) . .
O16 Cu2 N8 91.0(2) . .
O17 Cu2 O7 83.9(2) . 4
O18 Cu2 O7 80.9(2) . 4
O15 Cu2 O7 89.1(2) . 4
O16 Cu2 O7 95.8(2) . 4
N8 Cu2 O7 173.2(2) . 4
O21 Cu3 O19 178.0(3) . .
O21 Cu3 O22 92.7(3) . .
O19 Cu3 O22 85.7(3) . .
O21 Cu3 O20 90.5(3) . .
O19 Cu3 O20 91.3(3) . .
O22 Cu3 O20 168.3(3) . .
O21 Cu3 N4 88.5(2) . 4_455
O19 Cu3 N4 90.7(2) . 4_455
O22 Cu3 N4 102.7(3) . 4_455
O20 Cu3 N4 88.6(3) . 4_455
O21 Cu3 N7 86.7(2) . .
O19 Cu3 N7 94.3(2) . .
O22 Cu3 N7 85.9(2) . .
O20 Cu3 N7 83.0(3) . .
N4 Cu3 N7 170.4(2) 4_455 .
C54 F23B F24 54.2(9) . .
C54 F24 F23B 53.1(12) . .
C55 F29 F30A 49.2(13) . .
C55 F30A F29 49.9(12) . .
C75 F46A F47A 45.3(13) . .
C75 F47A F46A 46.6(12) . .
C26 O1 Ho1 132.6(5) . .
C24 O2 Ho1 134.1(5) . .
C31 O3 Ho1 131.2(6) . .
C29 O4 Ho1 132.6(6) . .
C19 O5 Ho1 133.0(6) . .
C21 O6 Ho1 132.1(6) . .
N1 O7 Cu2 150.6(6) . 4_556
N2 O8 Ho1 136.8(5) . .
N5 O9 Ho1 138.1(5) . .
N6 O10 Cu1 139.8(6) . .
C51 O11 Cu1 126.9(7) . .
C53 O12 Cu1 125.2(6) . .
C58 O13 Cu1 122.0(6) . .
C56 O14 Cu1 126.2(7) . .
C61 O15 Cu2 125.1(6) . .
C63 O16 Cu2 124.4(6) . .
C68 O17 Cu2 124.3(5) . .
C66 O18 Cu2 124.6(5) . .
C78 O19 Cu3 125.9(6) . .
C76 O20 Cu3 125.6(6) . .
C71 O21 Cu3 122.7(7) . .
C73 O22 Cu3 123.7(6) . .
O7 N1 C11 126.2(7) . .
O7 N1 C12 120.2(6) . .
C11 N1 C12 113.2(6) . .
O8 N2 C11 125.7(6) . .
O8 N2 C15 120.2(6) . .
C11 N2 C15 113.5(6) . .
C1 N3 C2 116.0(7) . .
C1 N3 Cu1 123.9(6) . 4_556
C2 N3 Cu1 119.4(5) . 4_556
C4 N4 C1 115.7(7) . .
C4 N4 Cu3 123.4(5) . 4_656
C1 N4 Cu3 120.5(6) . 4_656
O9 N5 C39 124.6(6) . .
O9 N5 C34 119.9(6) . .
C39 N5 C34 114.7(6) . .
O10 N6 C39 125.9(6) . .
O10 N6 C38 121.6(6) . .
C39 N6 C38 112.3(6) . .
C48 N7 C49 116.6(7) . .
C48 N7 Cu3 114.5(5) . .
C49 N7 Cu3 128.5(5) . .
C48 N8 C47 115.6(6) . .
C48 N8 Cu2 121.7(5) . .
C47 N8 Cu2 122.6(5) . .
N3 C1 N4 126.4(8) . .
N3 C1 H1 116.8 . .
N4 C1 H1 116.8 . .
N3 C2 C3 123.6(7) . .
N3 C2 H2 118.2 . .
C3 C2 H2 118.2 . .
C2 C3 C4 115.1(7) . .
C2 C3 C5 121.7(7) . .
C4 C3 C5 123.2(7) . .
N4 C4 C3 123.1(7) . .
N4 C4 H4 118.5 . .
C3 C4 H4 118.5 . .
C6 C5 C10 118.5(7) . .
C6 C5 C3 121.0(7) . .
C10 C5 C3 120.3(8) . .
C7 C6 C5 121.4(8) . .
C7 C6 H6 119.3 . .
C5 C6 H6 119.3 . .
C6 C7 C8 119.8(8) . .
C6 C7 H7 120.1 . .
C8 C7 H7 120.1 . .
C7 C8 C9 119.2(7) . .
C7 C8 C11 119.7(7) . .
C9 C8 C11 121.0(7) . .
C10 C9 C8 120.4(8) . .
C10 C9 H9 119.8 . .
C8 C9 H9 119.8 . .
C9 C10 C5 120.6(8) . .
C9 C10 H10 119.7 . .
C5 C10 H10 119.7 . .
N2 C11 N1 106.2(7) . .
N2 C11 C8 127.1(7) . .
N1 C11 C8 126.6(7) . .
C13 C12 N1 108.5(6) . .
C13 C12 C15 116.0(8) . .
N1 C12 C15 99.1(6) . .
C13 C12 C14 112.9(7) . .
N1 C12 C14 104.8(7) . .
C15 C12 C14 113.8(7) . .
C12 C13 H13A 109.5 . .
C12 C13 H13B 109.5 . .
H13A C13 H13B 109.5 . .
C12 C13 H13C 109.5 . .
H13A C13 H13C 109.5 . .
H13B C13 H13C 109.5 . .
C12 C14 H14A 109.5 . .
C12 C14 H14B 109.5 . .
H14A C14 H14B 109.5 . .
C12 C14 H14C 109.5 . .
H14A C14 H14C 109.5 . .
H14B C14 H14C 109.5 . .
N2 C15 C12 101.8(6) . .
N2 C15 C16 110.7(6) . .
C12 C15 C16 115.1(7) . .
N2 C15 C17 104.9(7) . .
C12 C15 C17 113.2(7) . .
C16 C15 C17 110.3(7) . .
C15 C16 H16A 109.5 . .
C15 C16 H16B 109.5 . .
H16A C16 H16B 109.5 . .
C15 C16 H16C 109.5 . .
H16A C16 H16C 109.5 . .
H16B C16 H16C 109.5 . .
C15 C17 H17A 109.5 . .
C15 C17 H17B 109.5 . .
H17A C17 H17B 109.5 . .
C15 C17 H17C 109.5 . .
H17A C17 H17C 109.5 . .
H17B C17 H17C 109.5 . .
F10 C18 F11 108.0(9) . .
F10 C18 F12 107.8(11) . .
F11 C18 F12 106.3(10) . .
F10 C18 C19 114.4(10) . .
F11 C18 C19 109.4(9) . .
F12 C18 C19 110.6(9) . .
O5 C19 C20 127.8(9) . .
O5 C19 C18 114.8(9) . .
C20 C19 C18 117.4(9) . .
C19 C20 C21 120.7(9) . .
C19 C20 H20 119.7 . .
C21 C20 H20 119.7 . .
O6 C21 C20 129.1(9) . .
O6 C21 C22 113.9(10) . .
C20 C21 C22 117.0(10) . .
F9A C22 F7B 116(2) . .
F9A C22 F8B 66.0(12) . .
F7B C22 F8B 114.1(14) . .
F9A C22 F8A 112.5(14) . .
F7B C22 F8A 81.3(12) . .
F8B C22 F8A 48.8(8) . .
F9A C22 F7A 112.4(17) . .
F7B C22 F7A 16.3(14) . .
F8B C22 F7A 128.6(15) . .
F8A C22 F7A 97.3(15) . .
F9A C22 F9B 32.2(9) . .
F7B C22 F9B 95.2(17) . .
F8B C22 F9B 96.5(12) . .
F8A C22 F9B 136.7(12) . .
F7A C22 F9B 85.8(14) . .
F9A C22 C21 113.2(13) . .
F7B C22 C21 118.6(14) . .
F8B C22 C21 118.0(13) . .
F8A C22 C21 110.8(11) . .
F7A C22 C21 109.5(13) . .
F9B C22 C21 108.6(10) . .
F3 C23 F2 107.6(8) . .
F3 C23 F1 107.1(8) . .
F2 C23 F1 105.3(8) . .
F3 C23 C24 115.0(8) . .
F2 C23 C24 111.5(7) . .
F1 C23 C24 109.7(7) . .
O2 C24 C25 129.0(8) . .
O2 C24 C23 113.8(7) . .
C25 C24 C23 117.2(8) . .
C24 C25 C26 120.4(8) . .
C24 C25 H25 119.8 . .
C26 C25 H25 119.8 . .
O1 C26 C25 129.2(8) . .
O1 C26 C27 114.8(8) . .
C25 C26 C27 115.9(8) . .
F6 C27 F4 107.8(8) . .
F6 C27 F5 106.5(8) . .
F4 C27 F5 106.2(8) . .
F6 C27 C26 112.9(8) . .
F4 C27 C26 113.7(8) . .
F5 C27 C26 109.3(7) . .
F15 C28 F13 112.4(12) . .
F15 C28 F14 101.1(10) . .
F13 C28 F14 105.2(10) . .
F15 C28 C29 115.6(10) . .
F13 C28 C29 110.7(9) . .
F14 C28 C29 110.8(10) . .
O4 C29 C30 128.2(9) . .
O4 C29 C28 115.2(9) . .
C30 C29 C28 116.5(9) . .
C29 C30 C31 121.5(9) . .
C29 C30 H30 119.2 . .
C31 C30 H30 119.2 . .
O3 C31 C30 127.4(9) . .
O3 C31 C32 113.8(9) . .
C30 C31 C32 118.7(9) . .
F18 C32 F16 107.5(10) . .
F18 C32 F17 106.4(10) . .
F16 C32 F17 108.7(8) . .
F18 C32 C31 111.3(8) . .
F16 C32 C31 110.3(9) . .
F17 C32 C31 112.5(9) . .
C34 C33 H33A 109.5 . .
C34 C33 H33B 109.5 . .
H33A C33 H33B 109.5 . .
C34 C33 H33C 109.5 . .
H33A C33 H33C 109.5 . .
H33B C33 H33C 109.5 . .
N5 C34 C35 105.6(8) . .
N5 C34 C33 110.2(7) . .
C35 C34 C33 111.8(8) . .
N5 C34 C38 99.6(6) . .
C35 C34 C38 115.4(7) . .
C33 C34 C38 113.1(8) . .
C34 C35 H35A 109.5 . .
C34 C35 H35B 109.5 . .
H35A C35 H35B 109.5 . .
C34 C35 H35C 109.5 . .
H35A C35 H35C 109.5 . .
H35B C35 H35C 109.5 . .
C38 C36 H36A 109.5 . .
C38 C36 H36B 109.5 . .
H36A C36 H36B 109.5 . .
C38 C36 H36C 109.5 . .
H36A C36 H36C 109.5 . .
H36B C36 H36C 109.5 . .
C38 C37 H37A 109.5 . .
C38 C37 H37B 109.5 . .
H37A C37 H37B 109.5 . .
C38 C37 H37C 109.5 . .
H37A C37 H37C 109.5 . .
H37B C37 H37C 109.5 . .
C37 C38 N6 106.5(7) . .
C37 C38 C36 111.1(8) . .
N6 C38 C36 110.5(7) . .
C37 C38 C34 114.5(7) . .
N6 C38 C34 99.5(6) . .
C36 C38 C34 113.8(8) . .
N5 C39 N6 105.9(7) . .
N5 C39 C40 130.1(7) . .
N6 C39 C40 124.0(7) . .
C45 C40 C41 119.2(7) . .
C45 C40 C39 121.4(7) . .
C41 C40 C39 119.4(7) . .
C42 C41 C40 119.3(8) . .
C42 C41 H41 120.3 . .
C40 C41 H41 120.3 . .
C43 C42 C41 120.6(8) . .
C43 C42 H42 119.7 . .
C41 C42 H42 119.7 . .
C42 C43 C44 119.9(7) . .
C42 C43 C46 120.6(8) . .
C44 C43 C46 119.4(7) . .
C45 C44 C43 119.8(8) . .
C45 C44 H44 120.1 . .
C43 C44 H44 120.1 . .
C44 C45 C40 121.1(8) . .
C44 C45 H45 119.4 . .
C40 C45 H45 119.4 . .
C49 C46 C47 115.0(7) . .
C49 C46 C43 126.2(7) . .
C47 C46 C43 118.9(7) . .
N8 C47 C46 123.3(7) . .
N8 C47 H47 118.3 . .
C46 C47 H47 118.3 . .
N8 C48 N7 126.4(7) . .
N8 C48 H48 116.8 . .
N7 C48 H48 116.8 . .
N7 C49 C46 123.0(7) . .
N7 C49 H49 118.5 . .
C46 C49 H49 118.5 . .
F21A C50 F19A 115.9(16) . .
F21A C50 F19B 128.6(17) . .
F19A C50 F19B 24.8(12) . .
F21A C50 F20B 59.3(15) . .
F19A C50 F20B 120.8(16) . .
F19B C50 F20B 106.2(15) . .
F21A C50 F21B 41.5(11) . .
F19A C50 F21B 90.9(14) . .
F19B C50 F21B 114.3(16) . .
F20B C50 F21B 100.3(15) . .
F21A C50 C51 118.7(13) . .
F19A C50 C51 116.0(13) . .
F19B C50 C51 112.1(14) . .
F20B C50 C51 114.4(13) . .
F21B C50 C51 109.1(11) . .
F21A C50 F20A 94.6(15) . .
F19A C50 F20A 98.5(13) . .
F19B C50 F20A 76.6(13) . .
F20B C50 F20A 36.6(9) . .
F21B C50 F20A 133.0(13) . .
C51 C50 F20A 107.6(11) . .
O11 C51 C52 125.4(10) . .
O11 C51 C50 113.8(10) . .
C52 C51 C50 120.7(10) . .
C51 C52 C53 123.6(10) . .
C51 C52 H52 118.2 . .
C53 C52 H52 118.2 . .
O12 C53 C52 125.9(9) . .
O12 C53 C54 116.2(8) . .
C52 C53 C54 117.8(9) . .
F22 C54 F23A 101.2(10) . .
F22 C54 F23B 137.9(13) . .
F23A C54 F23B 50.5(11) . .
F22 C54 F24 100.6(9) . .
F23A C54 F24 114.2(10) . .
F23B C54 F24 72.8(13) . .
F22 C54 C53 113.5(8) . .
F23A C54 C53 114.5(9) . .
F23B C54 C53 107.3(11) . .
F24 C54 C53 111.6(8) . .
F30A C55 F29 81.0(18) . .
F30A C55 F28 135.1(19) . .
F29 C55 F28 103.4(11) . .
F30A C55 F30B 42.5(14) . .
F29 C55 F30B 116.4(12) . .
F28 C55 F30B 101.5(15) . .
F30A C55 C56 107.0(15) . .
F29 C55 C56 112.7(13) . .
F28 C55 C56 111.7(10) . .
F30B C55 C56 110.4(11) . .
O14 C56 C57 128.3(9) . .
O14 C56 C55 111.4(11) . .
C57 C56 C55 120.2(11) . .
C58 C57 C56 120.3(10) . .
C58 C57 H57 119.9 . .
C56 C57 H57 119.9 . .
O13 C58 C57 129.4(10) . .
O13 C58 C59 113.0(9) . .
C57 C58 C59 117.6(10) . .
F27 C59 F25 105.9(11) . .
F27 C59 F26 107.5(9) . .
F25 C59 F26 104.1(9) . .
F27 C59 C58 110.1(9) . .
F25 C59 C58 113.6(9) . .
F26 C59 C58 114.9(10) . .
F32 C60 F31 106.4(8) . .
F32 C60 F33 108.4(8) . .
F31 C60 F33 105.4(8) . .
F32 C60 C61 111.3(8) . .
F31 C60 C61 110.7(8) . .
F33 C60 C61 114.1(8) . .
O15 C61 C62 127.7(8) . .
O15 C61 C60 114.0(8) . .
C62 C61 C60 118.2(9) . .
C63 C62 C61 122.4(9) . .
C63 C62 H62 118.8 . .
C61 C62 H62 118.8 . .
O16 C63 C62 127.8(9) . .
O16 C63 C64 112.8(9) . .
C62 C63 C64 119.4(9) . .
F35A C64 F35B 32.0(13) . .
F35A C64 F34B 119.3(18) . .
F35B C64 F34B 112.1(18) . .
F35A C64 F36A 110.8(19) . .
F35B C64 F36A 135.6(17) . .
F34B C64 F36A 55.7(14) . .
F35A C64 F34A 119.5(17) . .
F35B C64 F34A 94.9(16) . .
F34B C64 F34A 35.7(12) . .
F36A C64 F34A 90.1(14) . .
F35A C64 F36B 75.3(15) . .
F35B C64 F36B 107.1(16) . .
F34B C64 F36B 97.4(18) . .
F36A C64 F36B 45.5(11) . .
F34A C64 F36B 133.0(15) . .
F35A C64 C63 120.7(15) . .
F35B C64 C63 112.9(14) . .
F34B C64 C63 119.2(13) . .
F36A C64 C63 108.9(11) . .
F34A C64 C63 102.4(13) . .
F36B C64 C63 105.9(12) . .
F39 C65 F37 106.9(9) . .
F39 C65 F38 106.8(9) . .
F37 C65 F38 106.6(8) . .
F39 C65 C66 111.6(8) . .
F37 C65 C66 112.6(9) . .
F38 C65 C66 111.9(8) . .
O18 C66 C67 126.5(8) . .
O18 C66 C65 114.5(8) . .
C67 C66 C65 118.8(9) . .
C66 C67 C68 121.9(9) . .
C66 C67 H67 119.0 . .
C68 C67 H67 119.0 . .
O17 C68 C67 128.2(8) . .
O17 C68 C69 113.6(8) . .
C67 C68 C69 118.2(9) . .
F40 C69 F42 104.7(9) . .
F40 C69 F41 106.4(9) . .
F42 C69 F41 105.8(9) . .
F40 C69 C68 112.0(8) . .
F42 C69 C68 112.2(9) . .
F41 C69 C68 115.1(9) . .
F53B C70 F52A 72.9(16) . .
F53B C70 F54B 102(3) . .
F52A C70 F54B 163(3) . .
F53B C70 F54A 138(3) . .
F52A C70 F54A 137(2) . .
F54B C70 F54A 39.1(14) . .
F53B C70 F52B 123(2) . .
F52A C70 F52B 54.5(17) . .
F54B C70 F52B 121(2) . .
F54A C70 F52B 83.1(19) . .
F53B C70 F53A 39.2(15) . .
F52A C70 F53A 112(2) . .
F54B C70 F53A 66(2) . .
F54A C70 F53A 105(2) . .
F52B C70 F53A 157(2) . .
F53B C70 C71 103.6(16) . .
F52A C70 C71 98.4(15) . .
F54B C70 C71 98.8(18) . .
F54A C70 C71 100.4(16) . .
F52B C70 C71 105(2) . .
F53A C70 C71 95.1(14) . .
O21 C71 C72 131.3(10) . .
O21 C71 C70 113.8(11) . .
C72 C71 C70 114.6(11) . .
C71 C72 C73 119.8(11) . .
C71 C72 H72 120.1 . .
C73 C72 H72 120.1 . .
O22 C73 C72 128.8(11) . .
O22 C73 C74 111.8(10) . .
C72 C73 C74 119.3(11) . .
F49 C74 F51B 103.2(15) . .
F49 C74 F50 108.7(13) . .
F51B C74 F50 113.8(16) . .
F49 C74 F51A 134(3) . .
F51B C74 F51A 39(2) . .
F50 C74 F51A 79(3) . .
F49 C74 C73 111.5(13) . .
F51B C74 C73 111.1(12) . .
F50 C74 C73 108.5(12) . .
F51A C74 C73 108(2) . .
F47A C75 F48B 79.3(14) . .
F47A C75 F46A 88.1(18) . .
F48B C75 F46A 128(2) . .
F47A C75 F46B 113.3(19) . .
F48B C75 F46B 118(2) . .
F46A C75 F46B 28.3(12) . .
F47A C75 F48A 111.5(13) . .
F48B C75 F48A 33.7(10) . .
F46A C75 F48A 118(2) . .
F46B C75 F48A 95.1(18) . .
F47A C75 C76 116.4(18) . .
F48B C75 C76 112.1(17) . .
F46A C75 C76 118.8(13) . .
F46B C75 C76 113.7(13) . .
F48A C75 C76 104.2(14) . .
F47A C75 F47B 23.0(10) . .
F48B C75 F47B 95.0(16) . .
F46A C75 F47B 91.6(16) . .
F46B C75 F47B 119.8(16) . .
F48A C75 F47B 128.7(14) . .
C76 C75 F47B 95.0(13) . .
O20 C76 C77 127.0(10) . .
O20 C76 C75 116.6(10) . .
C77 C76 C75 116.4(11) . .
C78 C77 C76 122.5(10) . .
C78 C77 H77 118.7 . .
C76 C77 H77 118.7 . .
O19 C78 C77 126.6(8) . .
O19 C78 C79 113.1(8) . .
C77 C78 C79 120.3(9) . .
F45 C79 F43 108.7(9) . .
F45 C79 F44 106.3(9) . .
F43 C79 F44 107.8(9) . .
F45 C79 C78 109.6(8) . .
F43 C79 C78 111.4(8) . .
F44 C79 C78 112.8(9) . .

loop_
_geom_bond_atom_site_label_1
_geom_bond_atom_site_label_2
_geom_bond_distance
_geom_bond_site_symmetry_2
Ho1 O4 2.308(5) .
Ho1 O6 2.317(6) .
Ho1 O9 2.322(5) .
Ho1 O8 2.325(5) .
Ho1 O2 2.331(5) .
Ho1 O3 2.353(5) .
Ho1 O5 2.360(6) .
Ho1 O1 2.373(6) .
Cu1 O11 1.902(8) .
Cu1 O14 1.917(6) .
Cu1 O12 1.964(6) .
Cu1 O13 2.007(6) .
Cu1 N3 2.354(6) 4
Cu1 O10 2.541(6) .
Cu2 O17 1.927(5) .
Cu2 O18 1.956(6) .
Cu2 O15 1.953(6) .
Cu2 O16 1.979(6) .
Cu2 N8 2.278(6) .
Cu2 O7 2.466(5) 4
Cu3 O21 1.946(6) .
Cu3 O19 1.944(6) .
Cu3 O22 1.970(7) .
Cu3 O20 1.968(6) .
Cu3 N4 2.321(7) 4_455
Cu3 N7 2.452(7) .
F1 C23 1.324(10) .
F2 C23 1.313(10) .
F3 C23 1.298(10) .
F4 C27 1.327(11) .
F5 C27 1.342(10) .
F6 C27 1.312(11) .
F7A C22 1.46(3) .
F7B C22 1.24(3) .
F8A C22 1.406(18) .
F8B C22 1.313(17) .
F9A C22 1.22(2) .
F9B C22 1.50(2) .
F10 C18 1.277(12) .
F11 C18 1.313(12) .
F12 C18 1.317(13) .
F13 C28 1.296(13) .
F14 C28 1.338(14) .
F15 C28 1.271(12) .
F16 C32 1.299(11) .
F17 C32 1.339(12) .
F18 C32 1.296(12) .
F19A C50 1.32(2) .
F19B C50 1.33(3) .
F20A C50 1.51(2) .
F20B C50 1.36(2) .
F21A C50 1.25(2) .
F21B C50 1.38(2) .
F22 C54 1.281(10) .
F23A C54 1.308(13) .
F23B C54 1.32(3) .
F23B F24 1.58(2) .
F24 C54 1.343(12) .
F25 C59 1.329(13) .
F26 C59 1.327(12) .
F27 C59 1.324(12) .
F28 C55 1.317(15) .
F29 C55 1.311(16) .
F29 F30A 1.69(3) .
F30A C55 1.30(3) .
F30B C55 1.340(17) .
F31 C60 1.326(10) .
F32 C60 1.314(11) .
F33 C60 1.325(11) .
F34A C64 1.43(2) .
F34B C64 1.26(2) .
F35A C64 1.219(10) .
F35B C64 1.255(9) .
F36A C64 1.32(2) .
F36B C64 1.44(2) .
F37 C65 1.317(11) .
F38 C65 1.321(10) .
F39 C65 1.310(11) .
F40 C69 1.324(12) .
F41 C69 1.342(11) .
F42 C69 1.326(12) .
F43 C79 1.302(11) .
F44 C79 1.321(11) .
F45 C79 1.308(12) .
F46A C75 1.24(3) .
F46A F47A 1.71(3) .
F46B C75 1.35(3) .
F47A C75 1.22(2) .
F47B C75 1.69(3) .
F48A C75 1.41(2) .
F48B C75 1.24(2) .
F49 C74 1.293(18) .
F50 C74 1.317(17) .
F51A C74 1.55(7) .
F51B C74 1.306(16) .
F52A C70 1.215(10) .
F52B C70 1.213(10) .
F53A C70 1.48(3) .
F53B C70 1.17(2) .
F54A C70 1.229(10) .
F54B C70 1.214(10) .
O1 C26 1.229(10) .
O2 C24 1.241(9) .
O3 C31 1.246(11) .
O4 C29 1.250(10) .
O5 C19 1.233(11) .
O6 C21 1.255(11) .
O7 N1 1.276(8) .
O7 Cu2 2.466(5) 4_556
O8 N2 1.305(7) .
O9 N5 1.301(7) .
O10 N6 1.269(8) .
O11 C51 1.259(11) .
O12 C53 1.241(10) .
O13 C58 1.249(11) .
O14 C56 1.250(12) .
O15 C61 1.232(10) .
O16 C63 1.235(10) .
O17 C68 1.245(10) .
O18 C66 1.260(10) .
O19 C78 1.252(11) .
O20 C76 1.216(11) .
O21 C71 1.231(14) .
O22 C73 1.228(11) .
N1 C11 1.364(9) .
N1 C12 1.521(10) .
N2 C11 1.333(9) .
N2 C15 1.491(10) .
N3 C1 1.321(10) .
N3 C2 1.327(10) .
N3 Cu1 2.354(6) 4_556
N4 C4 1.326(10) .
N4 C1 1.344(10) .
N4 Cu3 2.321(7) 4_656
N5 C39 1.332(9) .
N5 C34 1.493(10) .
N6 C39 1.384(10) .
N6 C38 1.504(9) .
N7 C48 1.329(9) .
N7 C49 1.334(10) .
N8 C48 1.325(10) .
N8 C47 1.342(10) .
C1 H1 0.9300 .
C2 C3 1.379(10) .
C2 H2 0.9300 .
C3 C4 1.391(11) .
C3 C5 1.477(11) .
C4 H4 0.9300 .
C5 C6 1.377(11) .
C5 C10 1.407(11) .
C6 C7 1.368(11) .
C6 H6 0.9300 .
C7 C8 1.395(11) .
C7 H7 0.9300 .
C8 C9 1.395(11) .
C8 C11 1.475(10) .
C9 C10 1.358(11) .
C9 H9 0.9300 .
C10 H10 0.9300 .
C12 C13 1.511(11) .
C12 C15 1.531(11) .
C12 C14 1.524(12) .
C13 H13A 0.9600 .
C13 H13B 0.9600 .
C13 H13C 0.9600 .
C14 H14A 0.9600 .
C14 H14B 0.9600 .
C14 H14C 0.9600 .
C15 C16 1.526(10) .
C15 C17 1.547(12) .
C16 H16A 0.9600 .
C16 H16B 0.9600 .
C16 H16C 0.9600 .
C17 H17A 0.9600 .
C17 H17B 0.9600 .
C17 H17C 0.9600 .
C18 C19 1.548(14) .
C19 C20 1.391(14) .
C20 C21 1.384(14) .
C20 H20 0.9300 .
C21 C22 1.504(15) .
C23 C24 1.538(11) .
C24 C25 1.393(12) .
C25 C26 1.400(12) .
C25 H25 0.9300 .
C26 C27 1.540(12) .
C28 C29 1.518(13) .
C29 C30 1.367(13) .
C30 C31 1.409(13) .
C30 H30 0.9300 .
C31 C32 1.553(14) .
C33 C34 1.531(11) .
C33 H33A 0.9600 .
C33 H33B 0.9600 .
C33 H33C 0.9600 .
C34 C35 1.517(14) .
C34 C38 1.565(12) .
C35 H35A 0.9600 .
C35 H35B 0.9600 .
C35 H35C 0.9600 .
C36 C38 1.536(12) .
C36 H36A 0.9600 .
C36 H36B 0.9600 .
C36 H36C 0.9600 .
C37 C38 1.501(13) .
C37 H37A 0.9600 .
C37 H37B 0.9600 .
C37 H37C 0.9600 .
C39 C40 1.451(11) .
C40 C45 1.381(11) .
C40 C41 1.424(11) .
C41 C42 1.387(11) .
C41 H41 0.9300 .
C42 C43 1.380(11) .
C42 H42 0.9300 .
C43 C44 1.408(11) .
C43 C46 1.486(11) .
C44 C45 1.373(11) .
C44 H44 0.9300 .
C45 H45 0.9300 .
C46 C49 1.379(11) .
C46 C47 1.394(10) .
C47 H47 0.9300 .
C48 H48 0.9300 .
C49 H49 0.9300 .
C50 C51 1.493(15) .
C51 C52 1.395(14) .
C52 C53 1.388(13) .
C52 H52 0.9300 .
C53 C54 1.496(13) .
C55 C56 1.528(15) .
C56 C57 1.396(15) .
C57 C58 1.397(13) .
C57 H57 0.9300 .
C58 C59 1.514(14) .
C60 C61 1.519(12) .
C61 C62 1.400(13) .
C62 C63 1.382(13) .
C62 H62 0.9300 .
C63 C64 1.548(16) .
C65 C66 1.503(13) .
C66 C67 1.394(11) .
C67 C68 1.393(12) .
C67 H67 0.9300 .
C68 C69 1.504(12) .
C70 C71 1.77(2) .
C71 C72 1.382(17) .
C72 C73 1.395(15) .
C72 H72 0.9300 .
C73 C74 1.566(17) .
C75 C76 1.529(19) .
C76 C77 1.412(13) .
C77 C78 1.382(13) .
C77 H77 0.9300 .
C78 C79 1.536(12) .

loop_
_geom_torsion_atom_site_label_1
_geom_torsion_atom_site_label_2
_geom_torsion_atom_site_label_3
_geom_torsion_atom_site_label_4
_geom_torsion
_geom_torsion_site_symmetry_1
O4 Ho1 O1 C26 -168.6(7) .
O6 Ho1 O1 C26 15.0(8) .
O9 Ho1 O1 C26 87.4(7) .
O8 Ho1 O1 C26 -69.9(7) .
O2 Ho1 O1 C26 8.8(6) .
O3 Ho1 O1 C26 136.2(6) .
O5 Ho1 O1 C26 -115.4(7) .
O4 Ho1 O2 C24 2.9(8) .
O6 Ho1 O2 C24 -178.6(7) .
O9 Ho1 O2 C24 -77.4(6) .
O8 Ho1 O2 C24 72.4(6) .
O3 Ho1 O2 C24 -128.8(6) .
O5 Ho1 O2 C24 126.9(6) .
O1 Ho1 O2 C24 -2.0(6) .
O4 Ho1 O3 C31 22.5(7) .
O6 Ho1 O3 C31 -130.2(8) .
O9 Ho1 O3 C31 127.1(8) .
O8 Ho1 O3 C31 -45.0(9) .
O2 Ho1 O3 C31 179.2(7) .
O5 Ho1 O3 C31 -53.9(7) .
O1 Ho1 O3 C31 78.4(8) .
O6 Ho1 O4 C29 16.7(8) .
O9 Ho1 O4 C29 -91.6(7) .
O8 Ho1 O4 C29 129.9(7) .
O2 Ho1 O4 C29 -165.4(6) .
O3 Ho1 O4 C29 -22.6(7) .
O5 Ho1 O4 C29 58.8(7) .
O1 Ho1 O4 C29 -160.5(7) .
O4 Ho1 O5 C19 -132.9(8) .
O6 Ho1 O5 C19 18.3(7) .
O9 Ho1 O5 C19 -54.5(9) .
O8 Ho1 O5 C19 128.2(8) .
O2 Ho1 O5 C19 73.1(8) .
O3 Ho1 O5 C19 -56.5(7) .
O1 Ho1 O5 C19 173.2(7) .
O4 Ho1 O6 C21 22.1(8) .
O9 Ho1 O6 C21 131.2(7) .
O8 Ho1 O6 C21 -87.5(7) .
O2 Ho1 O6 C21 -156.8(7) .
O3 Ho1 O6 C21 61.7(7) .
O5 Ho1 O6 C21 -20.2(7) .
O1 Ho1 O6 C21 -163.0(7) .
O4 Ho1 O8 N2 -59.2(6) .
O6 Ho1 O8 N2 80.2(6) .
O9 Ho1 O8 N2 -165.5(6) .
O2 Ho1 O8 N2 149.2(7) .
O3 Ho1 O8 N2 3.5(9) .
O5 Ho1 O8 N2 12.6(6) .
O1 Ho1 O8 N2 -132.9(7) .
O4 Ho1 O9 N5 88.9(6) .
O6 Ho1 O9 N5 -50.0(6) .
O8 Ho1 O9 N5 -166.7(6) .
O2 Ho1 O9 N5 -121.5(6) .
O3 Ho1 O9 N5 19.0(6) .
O5 Ho1 O9 N5 17.0(8) .
O1 Ho1 O9 N5 160.8(6) .
O11 Cu1 O10 N6 -15.6(8) .
O14 Cu1 O10 N6 -104.0(8) .
O12 Cu1 O10 N6 76.7(8) .
O13 Cu1 O10 N6 164.8(8) .
N3 Cu1 O10 N6 162.6(8) 4
O14 Cu1 O11 C51 -174.1(8) .
O12 Cu1 O11 C51 1.0(8) .
O13 Cu1 O11 C51 95.3(12) .
N3 Cu1 O11 C51 -85.5(8) 4
O10 Cu1 O11 C51 94.0(8) .
O11 Cu1 O12 C53 -5.6(7) .
O14 Cu1 O12 C53 91(3) .
O13 Cu1 O12 C53 -169.3(6) .
N3 Cu1 O12 C53 98.6(6) 4
O10 Cu1 O12 C53 -97.2(6) .
O11 Cu1 O13 C58 74.3(12) .
O14 Cu1 O13 C58 -15.7(6) .
O12 Cu1 O13 C58 169.1(6) .
N3 Cu1 O13 C58 -104.8(6) 4
O10 Cu1 O13 C58 75.7(6) .
O11 Cu1 O14 C56 -153.1(7) .
O12 Cu1 O14 C56 110(3) .
O13 Cu1 O14 C56 10.5(7) .
N3 Cu1 O14 C56 102.5(7) 4
O10 Cu1 O14 C56 -61.7(7) .
O17 Cu2 O15 C61 87(2) .
O18 Cu2 O15 C61 -176.6(6) .
O16 Cu2 O15 C61 6.7(7) .
N8 Cu2 O15 C61 -84.2(7) .
O7 Cu2 O15 C61 102.5(6) 4
O17 Cu2 O16 C63 177.2(8) .
O18 Cu2 O16 C63 -107(4) .
O15 Cu2 O16 C63 -10.0(8) .
N8 Cu2 O16 C63 81.0(8) .
O7 Cu2 O16 C63 -99.3(8) 4
O18 Cu2 O17 C68 -15.3(6) .
O15 Cu2 O17 C68 81(2) .
O16 Cu2 O17 C68 161.5(6) .
N8 Cu2 O17 C68 -107.9(6) .
O7 Cu2 O17 C68 65.3(6) 4
O17 Cu2 O18 C66 14.0(6) .
O15 Cu2 O18 C66 -158.7(6) .
O16 Cu2 O18 C66 -62(4) .
N8 Cu2 O18 C66 110.3(6) .
O7 Cu2 O18 C66 -69.4(6) 4
O21 Cu3 O19 C78 163(7) .
O22 Cu3 O19 C78 -160.8(7) .
O20 Cu3 O19 C78 7.8(7) .
N4 Cu3 O19 C78 96.5(7) 4_455
N7 Cu3 O19 C78 -75.2(7) .
O21 Cu3 O20 C76 170.3(8) .
O19 Cu3 O20 C76 -10.5(8) .
O22 Cu3 O20 C76 64.8(16) .
N4 Cu3 O20 C76 -101.1(8) 4_455
N7 Cu3 O20 C76 83.7(8) .
O19 Cu3 O21 C71 42(8) .
O22 Cu3 O21 C71 5.0(9) .
O20 Cu3 O21 C71 -163.8(9) .
N4 Cu3 O21 C71 107.6(9) 4_455
N7 Cu3 O21 C71 -80.8(9) .
O21 Cu3 O22 C73 -10.4(8) .
O19 Cu3 O22 C73 170.7(8) .
O20 Cu3 O22 C73 94.9(15) .
N4 Cu3 O22 C73 -99.5(8) 4_455
N7 Cu3 O22 C73 76.1(8) .
Cu2 O7 N1 C11 -90.1(12) 4_556
Cu2 O7 N1 C12 97.4(11) 4_556
Ho1 O8 N2 C11 -80.0(9) .
Ho1 O8 N2 C15 109.8(8) .
Ho1 O9 N5 C39 -89.3(9) .
Ho1 O9 N5 C34 101.5(8) .
Cu1 O10 N6 C39 -88.7(11) .
Cu1 O10 N6 C38 98.0(9) .
O21 Cu3 N7 C48 156.7(7) .
O19 Cu3 N7 C48 -21.6(7) .
O22 Cu3 N7 C48 63.8(6) .
O20 Cu3 N7 C48 -112.5(6) .
N4 Cu3 N7 C48 -142.7(14) 4_455
O21 Cu3 N7 C49 -30.9(8) .
O19 Cu3 N7 C49 150.7(8) .
O22 Cu3 N7 C49 -123.8(8) .
O20 Cu3 N7 C49 59.9(8) .
N4 Cu3 N7 C49 30(2) 4_455
O17 Cu2 N8 C48 -13.0(7) .
O18 Cu2 N8 C48 -105.6(7) .
O15 Cu2 N8 C48 165.8(7) .
O16 Cu2 N8 C48 74.0(7) .
O7 Cu2 N8 C48 -103.2(18) 4
O17 Cu2 N8 C47 163.8(7) .
O18 Cu2 N8 C47 71.3(7) .
O15 Cu2 N8 C47 -17.4(7) .
O16 Cu2 N8 C47 -109.2(7) .
O7 Cu2 N8 C47 74(2) 4
C2 N3 C1 N4 1.9(15) .
Cu1 N3 C1 N4 172.9(7) 4_556
C4 N4 C1 N3 -1.4(15) .
Cu3 N4 C1 N3 -174.8(8) 4_656
C1 N3 C2 C3 -1.2(14) .
Cu1 N3 C2 C3 -172.6(7) 4_556
N3 C2 C3 C4 0.1(14) .
N3 C2 C3 C5 179.5(9) .
C1 N4 C4 C3 0.1(15) .
Cu3 N4 C4 C3 173.3(7) 4_656
C2 C3 C4 N4 0.5(15) .
C5 C3 C4 N4 -178.9(9) .
C2 C3 C5 C6 43.2(14) .
C4 C3 C5 C6 -137.4(10) .
C2 C3 C5 C10 -132.0(9) .
C4 C3 C5 C10 47.4(14) .
C10 C5 C6 C7 2.7(13) .
C3 C5 C6 C7 -172.6(8) .
C5 C6 C7 C8 -0.1(13) .
C6 C7 C8 C9 -2.8(12) .
C6 C7 C8 C11 173.6(8) .
C7 C8 C9 C10 3.0(12) .
C11 C8 C9 C10 -173.3(7) .
C8 C9 C10 C5 -0.4(12) .
C6 C5 C10 C9 -2.4(12) .
C3 C5 C10 C9 173.0(8) .
O8 N2 C11 N1 179.0(7) .
C15 N2 C11 N1 -10.2(9) .
O8 N2 C11 C8 -4.3(13) .
C15 N2 C11 C8 166.5(8) .
O7 N1 C11 N2 179.9(7) .
C12 N1 C11 N2 -7.1(9) .
O7 N1 C11 C8 3.2(14) .
C12 N1 C11 C8 176.1(8) .
C7 C8 C11 N2 163.7(8) .
C9 C8 C11 N2 -20.1(13) .
C7 C8 C11 N1 -20.2(13) .
C9 C8 C11 N1 156.0(8) .
O7 N1 C12 C13 -45.1(10) .
C11 N1 C12 C13 141.4(8) .
O7 N1 C12 C15 -166.6(7) .
C11 N1 C12 C15 20.0(9) .
O7 N1 C12 C14 75.7(9) .
C11 N1 C12 C14 -97.8(8) .
O8 N2 C15 C12 -166.1(6) .
C11 N2 C15 C12 22.5(9) .
O8 N2 C15 C16 -43.3(10) .
C11 N2 C15 C16 145.4(8) .
O8 N2 C15 C17 75.7(8) .
C11 N2 C15 C17 -95.6(8) .
C13 C12 C15 N2 -138.7(7) .
N1 C12 C15 N2 -22.9(7) .
C14 C12 C15 N2 87.8(8) .
C13 C12 C15 C16 101.5(9) .
N1 C12 C15 C16 -142.7(7) .
C14 C12 C15 C16 -32.0(10) .
C13 C12 C15 C17 -26.7(10) .
N1 C12 C15 C17 89.1(8) .
C14 C12 C15 C17 -160.2(7) .
Ho1 O5 C19 C20 -11.3(14) .
Ho1 O5 C19 C18 168.3(6) .
F10 C18 C19 O5 -167.3(10) .
F11 C18 C19 O5 71.4(11) .
F12 C18 C19 O5 -45.3(12) .
F10 C18 C19 C20 12.3(15) .
F11 C18 C19 C20 -109.0(10) .
F12 C18 C19 C20 134.3(10) .
O5 C19 C20 C21 -4.8(16) .
C18 C19 C20 C21 175.6(9) .
Ho1 O6 C21 C20 16.1(14) .
Ho1 O6 C21 C22 -162.9(6) .
C19 C20 C21 O6 2.5(16) .
C19 C20 C21 C22 -178.6(9) .
O6 C21 C22 F9A 96.5(15) .
C20 C21 C22 F9A -82.6(16) .
O6 C21 C22 F7B -44.7(18) .
C20 C21 C22 F7B 136.2(16) .
O6 C21 C22 F8B 170.6(12) .
C20 C21 C22 F8B -8.5(17) .
O6 C21 C22 F8A -136.0(12) .
C20 C21 C22 F8A 44.9(15) .
O6 C21 C22 F7A -29.8(16) .
C20 C21 C22 F7A 151.1(14) .
O6 C21 C22 F9B 62.3(14) .
C20 C21 C22 F9B -116.8(12) .
Ho1 O2 C24 C25 -3.0(12) .
Ho1 O2 C24 C23 176.3(5) .
F3 C23 C24 O2 170.3(8) .
F2 C23 C24 O2 47.4(10) .
F1 C23 C24 O2 -68.9(9) .
F3 C23 C24 C25 -10.2(12) .
F2 C23 C24 C25 -133.1(8) .
F1 C23 C24 C25 110.6(8) .
O2 C24 C25 C26 4.2(13) .
C23 C24 C25 C26 -175.2(7) .
Ho1 O1 C26 C25 -11.3(12) .
Ho1 O1 C26 C27 166.6(5) .
C24 C25 C26 O1 3.4(13) .
C24 C25 C26 C27 -174.5(7) .
O1 C26 C27 F6 25.9(10) .
C25 C26 C27 F6 -155.9(8) .
O1 C26 C27 F4 149.2(8) .
C25 C26 C27 F4 -32.6(10) .
O1 C26 C27 F5 -92.4(9) .
C25 C26 C27 F5 85.8(10) .
Ho1 O4 C29 C30 17.3(14) .
Ho1 O4 C29 C28 -160.1(7) .
F15 C28 C29 O4 -149.1(12) .
F13 C28 C29 O4 81.6(13) .
F14 C28 C29 O4 -34.8(12) .
F15 C28 C29 C30 33.2(17) .
F13 C28 C29 C30 -96.1(12) .
F14 C28 C29 C30 147.5(9) .
O4 C29 C30 C31 1.7(16) .
C28 C29 C30 C31 179.0(9) .
Ho1 O3 C31 C30 -17.4(14) .
Ho1 O3 C31 C32 164.8(6) .
C29 C30 C31 O3 -1.2(16) .
C29 C30 C31 C32 176.5(9) .
O3 C31 C32 F18 -39.8(12) .
C30 C31 C32 F18 142.2(10) .
O3 C31 C32 F16 79.4(11) .
C30 C31 C32 F16 -98.6(11) .
O3 C31 C32 F17 -159.1(8) .
C30 C31 C32 F17 22.9(13) .
O9 N5 C34 C35 73.4(9) .
C39 N5 C34 C35 -96.8(9) .
O9 N5 C34 C33 -47.5(11) .
C39 N5 C34 C33 142.3(8) .
O9 N5 C34 C38 -166.6(6) .
C39 N5 C34 C38 23.2(9) .
O10 N6 C38 C37 79.6(10) .
C39 N6 C38 C37 -94.5(9) .
O10 N6 C38 C36 -41.2(12) .
C39 N6 C38 C36 144.6(8) .
O10 N6 C38 C34 -161.2(8) .
C39 N6 C38 C34 24.7(9) .
N5 C34 C38 C37 87.3(8) .
C35 C34 C38 C37 -160.2(8) .
C33 C34 C38 C37 -29.6(11) .
N5 C34 C38 N6 -25.9(8) .
C35 C34 C38 N6 86.6(9) .
C33 C34 C38 N6 -142.8(8) .
N5 C34 C38 C36 -143.4(7) .
C35 C34 C38 C36 -30.9(11) .
C33 C34 C38 C36 99.6(9) .
O9 N5 C39 N6 -178.2(7) .
C34 N5 C39 N6 -8.5(10) .
O9 N5 C39 C40 1.4(14) .
C34 N5 C39 C40 171.0(9) .
O10 N6 C39 N5 174.7(8) .
C38 N6 C39 N5 -11.5(10) .
O10 N6 C39 C40 -4.9(14) .
C38 N6 C39 C40 168.9(8) .
N5 C39 C40 C45 154.3(9) .
N6 C39 C40 C45 -26.2(13) .
N5 C39 C40 C41 -26.1(14) .
N6 C39 C40 C41 153.4(8) .
C45 C40 C41 C42 3.0(13) .
C39 C40 C41 C42 -176.6(8) .
C40 C41 C42 C43 -1.3(13) .
C41 C42 C43 C44 -1.8(13) .
C41 C42 C43 C46 173.5(8) .
C42 C43 C44 C45 3.4(13) .
C46 C43 C44 C45 -172.0(8) .
C43 C44 C45 C40 -1.7(13) .
C41 C40 C45 C44 -1.5(13) .
C39 C40 C45 C44 178.1(8) .
C42 C43 C46 C49 43.0(14) .
C44 C43 C46 C49 -141.7(10) .
C42 C43 C46 C47 -135.9(9) .
C44 C43 C46 C47 39.5(12) .
C48 N8 C47 C46 -0.2(13) .
Cu2 N8 C47 C46 -177.2(6) .
C49 C46 C47 N8 -1.8(13) .
C43 C46 C47 N8 177.2(8) .
C47 N8 C48 N7 1.7(13) .
Cu2 N8 C48 N7 178.7(7) .
C49 N7 C48 N8 -0.8(14) .
Cu3 N7 C48 N8 172.5(7) .
C48 N7 C49 C46 -1.5(14) .
Cu3 N7 C49 C46 -173.7(7) .
C47 C46 C49 N7 2.7(14) .
C43 C46 C49 N7 -176.2(9) .
Cu1 O11 C51 C52 -0.2(14) .
Cu1 O11 C51 C50 177.2(7) .
F21A C50 C51 O11 -115.4(18) .
F19A C50 C51 O11 29.9(17) .
F19B C50 C51 O11 56.7(17) .
F20B C50 C51 O11 177.7(14) .
F21B C50 C51 O11 -70.9(14) .
F20A C50 C51 O11 139.0(11) .
F21A C50 C51 C52 62(2) .
F19A C50 C51 C52 -152.7(13) .
F19B C50 C51 C52 -125.8(15) .
F20B C50 C51 C52 -4.8(19) .
F21B C50 C51 C52 106.6(14) .
F20A C50 C51 C52 -43.5(14) .
O11 C51 C52 C53 3.0(16) .
C50 C51 C52 C53 -174.2(9) .
Cu1 O12 C53 C52 9.8(12) .
Cu1 O12 C53 C54 -170.2(5) .
C51 C52 C53 O12 -8.3(15) .
C51 C52 C53 C54 171.7(8) .
F24 F23B C54 F22 87(2) .
F24 F23B C54 F23A 144.4(14) .
F24 F23B C54 C53 -107.9(10) .
F23B F24 C54 F22 -137.0(14) .
F23B F24 C54 F23A -29.5(12) .
F23B F24 C54 C53 102.3(13) .
O12 C53 C54 F22 -93.0(11) .
C52 C53 C54 F22 87.0(11) .
O12 C53 C54 F23A 151.5(10) .
C52 C53 C54 F23A -28.4(13) .
O12 C53 C54 F23B 97.7(16) .
C52 C53 C54 F23B -82.3(16) .
O12 C53 C54 F24 19.9(11) .
C52 C53 C54 F24 -160.1(9) .
F29 F30A C55 F28 100(2) .
F29 F30A C55 F30B 147(2) .
F29 F30A C55 C56 -111.1(15) .
F30A F29 C55 F28 -134.4(19) .
F30A F29 C55 F30B -24.1(17) .
F30A F29 C55 C56 104.8(18) .
Cu1 O14 C56 C57 -4.2(14) .
Cu1 O14 C56 C55 178.1(6) .
F30A C55 C56 O14 -98(2) .
F29 C55 C56 O14 174.6(10) .
F28 C55 C56 O14 58.6(14) .
F30B C55 C56 O14 -53.5(16) .
F30A C55 C56 C57 84(2) .
F29 C55 C56 C57 -3.4(15) .
F28 C55 C56 C57 -119.3(13) .
F30B C55 C56 C57 128.6(14) .
O14 C56 C57 C58 -1.8(15) .
C55 C56 C57 C58 175.8(9) .
Cu1 O13 C58 C57 16.0(13) .
Cu1 O13 C58 C59 -163.4(6) .
C56 C57 C58 O13 -5.4(15) .
C56 C57 C58 C59 174.0(9) .
O13 C58 C59 F27 63.8(12) .
C57 C58 C59 F27 -115.6(11) .
O13 C58 C59 F25 -54.8(11) .
C57 C58 C59 F25 125.7(10) .
O13 C58 C59 F26 -174.6(8) .
C57 C58 C59 F26 5.9(14) .
Cu2 O15 C61 C62 -1.5(13) .
Cu2 O15 C61 C60 174.3(5) .
F32 C60 C61 O15 -60.8(11) .
F31 C60 C61 O15 57.3(11) .
F33 C60 C61 O15 176.1(7) .
F32 C60 C61 C62 115.4(10) .
F31 C60 C61 C62 -126.4(9) .
F33 C60 C61 C62 -7.7(12) .
O15 C61 C62 C63 -3.8(17) .
C60 C61 C62 C63 -179.5(9) .
Cu2 O16 C63 C62 8.4(16) .
Cu2 O16 C63 C64 -170.5(9) .
C61 C62 C63 O16 -0.2(18) .
C61 C62 C63 C64 178.7(11) .
O16 C63 C64 F35A 7(2) .
C62 C63 C64 F35A -172.4(19) .
O16 C63 C64 F35B -28(2) .
C62 C63 C64 F35B 152.7(16) .
O16 C63 C64 F34B -163(2) .
C62 C63 C64 F34B 18(3) .
O16 C63 C64 F36A 136.4(15) .
C62 C63 C64 F36A -43(2) .
O16 C63 C64 F34A -129.2(12) .
C62 C63 C64 F34A 51.8(16) .
O16 C63 C64 F36B 88.7(12) .
C62 C63 C64 F36B -90.3(14) .
Cu2 O18 C66 C67 -8.7(11) .
Cu2 O18 C66 C65 176.4(6) .
F39 C65 C66 O18 78.3(10) .
F37 C65 C66 O18 -161.5(8) .
F38 C65 C66 O18 -41.4(11) .
F39 C65 C66 C67 -97.0(10) .
F37 C65 C66 C67 23.2(12) .
F38 C65 C66 C67 143.3(9) .
O18 C66 C67 C68 -0.9(14) .
C65 C66 C67 C68 173.8(8) .
Cu2 O17 C68 C67 11.6(12) .
Cu2 O17 C68 C69 -169.4(6) .
C66 C67 C68 O17 -0.7(14) .
C66 C67 C68 C69 -179.6(8) .
O17 C68 C69 F40 55.5(12) .
C67 C68 C69 F40 -125.3(10) .
O17 C68 C69 F42 -61.8(11) .
C67 C68 C69 F42 117.3(10) .
O17 C68 C69 F41 177.2(8) .
C67 C68 C69 F41 -3.7(13) .
Cu3 O21 C71 C72 2(2) .
Cu3 O21 C71 C70 175.5(7) .
F53B C70 C71 O21 -1(2) .
F52A C70 C71 O21 -75.1(19) .
F54B C70 C71 O21 104(2) .
F54A C70 C71 O21 144.0(18) .
F52B C70 C71 O21 -130.5(19) .
F53A C70 C71 O21 38.1(17) .
F53B C70 C71 C72 174.0(17) .
F52A C70 C71 C72 99.7(18) .
F54B C70 C71 C72 -81(2) .
F54A C70 C71 C72 -41(2) .
F52B C70 C71 C72 44(2) .
F53A C70 C71 C72 -147.1(16) .
O21 C71 C72 C73 -6(3) .
C70 C71 C72 C73 -179.6(12) .
Cu3 O22 C73 C72 10.1(17) .
Cu3 O22 C73 C74 -166.0(9) .
C71 C72 C73 O22 -1(2) .
C71 C72 C73 C74 174.7(14) .
O22 C73 C74 F49 -49.9(15) .
C72 C73 C74 F49 133.7(13) .
O22 C73 C74 F51B -164.4(15) .
C72 C73 C74 F51B 19(2) .
O22 C73 C74 F50 69.8(16) .
C72 C73 C74 F50 -106.6(15) .
O22 C73 C74 F51A 154(3) .
C72 C73 C74 F51A -23(4) .
F46A F47A C75 F48B 129(2) .
F46A F47A C75 F46B 13.2(15) .
F46A F47A C75 F48A 119(2) .
F46A F47A C75 C76 -121.5(18) .
F46A F47A C75 F47B -99(3) .
F47A F46A C75 F48B -75(2) .
F47A F46A C75 F46B -154(3) .
F47A F46A C75 F48A -113.4(17) .
F47A F46A C75 C76 119(2) .
F47A F46A C75 F47B 22.7(10) .
Cu3 O20 C76 C77 8.4(15) .
Cu3 O20 C76 C75 -172.1(9) .
F47A C75 C76 O20 -48.5(19) .
F48B C75 C76 O20 40(2) .
F46A C75 C76 O20 -151.9(19) .
F46B C75 C76 O20 176.9(14) .
F48A C75 C76 O20 74.7(17) .
F47B C75 C76 O20 -57.3(13) .
F47A C75 C76 C77 131.0(15) .
F48B C75 C76 C77 -140.3(18) .
F46A C75 C76 C77 28(2) .
F46B C75 C76 C77 -4(2) .
F48A C75 C76 C77 -105.8(15) .
F47B C75 C76 C77 122.2(12) .
O20 C76 C77 C78 0.1(17) .
C75 C76 C77 C78 -179.4(11) .
Cu3 O19 C78 C77 -2.9(13) .
Cu3 O19 C78 C79 177.9(6) .
C76 C77 C78 O19 -3.2(16) .
C76 C77 C78 C79 175.9(9) .
O19 C78 C79 F45 65.2(11) .
C77 C78 C79 F45 -114.1(11) .
O19 C78 C79 F43 -55.2(12) .
C77 C78 C79 F43 125.5(10) .
O19 C78 C79 F44 -176.6(8) .
C77 C78 C79 F44 4.2(13) .
